data_4080442
loop_
_publ_author_name
'Ghag, Sonam K.'
'Tarlton, Michael L.'
'Henle, Ernst A.'
'Ochoa, Elizabeth M.'
'Watson, Alex W.'
'Zakharov, Lev N.'
'Watson, Eric J.'

_publ_section_title
;
 Synthesis and Structures of Triple-Decker Complexes with a Bridging
 Tetramethylcyclopentadienyl Ligand
;
_journal_issue 6
_journal_name_full Organometallics
_journal_page_first 1851
_journal_paper_doi 10.1021/om301258s
_journal_volume 32
_journal_year 2013
_chemical_formula_sum 'C28 H41 F6 Fe P Ru'
_chemical_formula_weight 679.50
_chemical_name_systematic
;

 ?

;
_space_group_IT_number 15
_symmetry_cell_setting monoclinic
_symmetry_space_group_name_Hall '-C 2yc'
_symmetry_space_group_name_H-M 'C 1 2/c 1'
_atom_sites_solution_hydrogens geom
_atom_sites_solution_primary direct
_atom_sites_solution_secondary difmap
_audit_creation_method SHELXTL
_cell_angle_alpha 90.00
_cell_angle_beta 118.318(2)
_cell_angle_gamma 90.00
_cell_formula_units_Z 16
_cell_length_a 35.288(5)
_cell_length_b 18.769(2)
_cell_length_c 19.515(3)
_cell_measurement_reflns_used 5772
_cell_measurement_temperature 110(2)
_cell_measurement_theta_max 26.31
_cell_measurement_theta_min 2.37
_cell_volume 11378(3)
_computing_cell_refinement 'Bruker SAINT'
_computing_data_collection 'Bruker SMART'
_computing_data_reduction 'Bruker SAINT'
_computing_molecular_graphics 'Bruker SHELXTL'
_computing_publication_material 'Bruker SHELXTL'
_computing_structure_refinement 'Bruker SHELXTL'
_computing_structure_solution 'Bruker SHELXTL'
_diffrn_ambient_temperature 110(2)
_diffrn_measured_fraction_theta_full 1.000
_diffrn_measured_fraction_theta_max 1.000
_diffrn_measurement_device_type 'Bruker Apex CCD area detector'
_diffrn_measurement_method 'phi and omega scans'
_diffrn_radiation_monochromator graphite
_diffrn_radiation_source 'fine-focus sealed tube'
_diffrn_radiation_type MoK\a
_diffrn_radiation_wavelength 0.71073
_diffrn_reflns_av_R_equivalents 0.0589
_diffrn_reflns_av_sigmaI/netI 0.0434
_diffrn_reflns_limit_h_max 41
_diffrn_reflns_limit_h_min -41
_diffrn_reflns_limit_k_max 22
_diffrn_reflns_limit_k_min -22
_diffrn_reflns_limit_l_max 23
_diffrn_reflns_limit_l_min -23
_diffrn_reflns_number 54210
_diffrn_reflns_theta_full 25.00
_diffrn_reflns_theta_max 25.00
_diffrn_reflns_theta_min 1.27
_exptl_absorpt_coefficient_mu 1.153
_exptl_absorpt_correction_T_max 0.9034
_exptl_absorpt_correction_T_min 0.7774
_exptl_absorpt_correction_type multi-scan
_exptl_absorpt_process_details SADABS
_exptl_crystal_colour red
_exptl_crystal_density_diffrn 1.587
_exptl_crystal_density_method 'not measured'
_exptl_crystal_description block
_exptl_crystal_F_000 5568
_exptl_crystal_size_max 0.23
_exptl_crystal_size_mid 0.14
_exptl_crystal_size_min 0.09
_refine_diff_density_max 2.491
_refine_diff_density_min -0.631
_refine_diff_density_rms 0.142
_refine_ls_extinction_method none
_refine_ls_goodness_of_fit_ref 1.060
_refine_ls_hydrogen_treatment mixed
_refine_ls_matrix_type full
_refine_ls_number_parameters 676
_refine_ls_number_reflns 10027
_refine_ls_number_restraints 1
_refine_ls_restrained_S_all 1.060
_refine_ls_R_factor_all 0.0746
_refine_ls_R_factor_gt 0.0557
_refine_ls_shift/su_max 0.001
_refine_ls_shift/su_mean 0.000
_refine_ls_structure_factor_coef Fsqd
_refine_ls_weighting_details 'calc w=1/[\s^2^(Fo^2^)+(0.0698P)^2^+66.0171P] where P=(Fo^2^+2Fc^2^)/3'
_refine_ls_weighting_scheme calc
_refine_ls_wR_factor_gt 0.1341
_refine_ls_wR_factor_ref 0.1480
_reflns_number_gt 7871
_reflns_number_total 10027
_reflns_threshold_expression >2sigma(I)
_cod_data_source_file om301258s_si_002.cif
_cod_data_source_block wat1
_cod_depositor_comments
;
The following automatic conversions were performed:

'_symmetry_cell_setting' value 'Monoclinic' changed to 'monoclinic'
according to /home/saulius/struct/CIF-dictionaries/cif_core.dic
dictionary named 'cif_core.dic' version 2.4.2 from 2011-04-26.

Automatic conversion script
Id: cif_fix_values 1891 2012-01-12 08:04:46Z andrius 
;
_cod_original_sg_symbol_H-M C2/c
_cod_database_code 4080442

loop_
_symmetry_equiv_pos_as_xyz
'x, y, z'
'-x, y, -z+1/2'
'x+1/2, y+1/2, z'
'-x+1/2, y+1/2, -z+1/2'
'-x, -y, -z'
'x, -y, z-1/2'
'-x+1/2, -y+1/2, -z'
'x+1/2, -y+1/2, z-1/2'

loop_
_atom_site_label
_atom_site_type_symbol
_atom_site_fract_x
_atom_site_fract_y
_atom_site_fract_z
_atom_site_U_iso_or_equiv
_atom_site_adp_type
_atom_site_occupancy
_atom_site_symmetry_multiplicity
_atom_site_calc_flag
_atom_site_refinement_flags
Ru1 Ru 0.088801(13) 0.16309(2) 0.65522(2) 0.01970(13) Uani 1 1 d .
Fe1 Fe 0.15780(2) 0.08944(4) 0.83499(4) 0.01568(17) Uani 1 1 d .
Ru1' Ru 0.405695(13) 0.15602(2) 0.82266(2) 0.01914(13) Uani 1 1 d .
Fe1' Fe 0.33430(2) 0.07343(4) 0.64960(4) 0.01749(18) Uani 1 1 d .
C1 C 0.02263(18) 0.1734(4) 0.5658(3) 0.0362(15) Uani 1 1 d .
C2 C 0.04680(18) 0.1405(3) 0.5336(3) 0.0300(13) Uani 1 1 d .
C3 C 0.07943(19) 0.1880(3) 0.5397(3) 0.0324(14) Uani 1 1 d .
C4 C 0.0764(2) 0.2504(3) 0.5762(4) 0.0402(16) Uani 1 1 d .
C5 C 0.0413(2) 0.2429(4) 0.5931(4) 0.0462(19) Uani 1 1 d .
C6 C 0.09769(18) 0.0820(3) 0.7427(4) 0.0345(15) Uani 1 1 d D
C7 C 0.12952(19) 0.0712(3) 0.7175(3) 0.0305(14) Uani 1 1 d .
C8 C 0.15600(17) 0.1351(3) 0.7369(3) 0.0300(13) Uani 1 1 d .
C9 C 0.14035(19) 0.1848(3) 0.7751(3) 0.0306(13) Uani 1 1 d .
C10 C 0.1040(2) 0.1517(3) 0.7786(4) 0.0352(15) Uani 1 1 d .
C11 C 0.20611(18) 0.0158(3) 0.8869(3) 0.0326(14) Uani 1 1 d .
H11A H 0.2186 -0.0135 0.8597 0.039 Uiso 1 1 calc R
C12 C 0.22092(18) 0.0831(3) 0.9205(3) 0.0331(14) Uani 1 1 d .
C13 C 0.19507(18) 0.1066(3) 0.9532(3) 0.0293(13) Uani 1 1 d .
C14 C 0.16319(17) 0.0529(3) 0.9386(3) 0.0253(12) Uani 1 1 d .
C15 C 0.16997(17) -0.0039(3) 0.8972(3) 0.0259(12) Uani 1 1 d .
C16 C -0.0146(2) 0.1396(6) 0.5703(4) 0.078(3) Uani 1 1 d .
H16A H -0.0414 0.1515 0.5234 0.117 Uiso 1 1 calc R
H16B H -0.0159 0.1576 0.6163 0.117 Uiso 1 1 calc R
H16C H -0.0108 0.0878 0.5743 0.117 Uiso 1 1 calc R
C17 C 0.0394(3) 0.0681(4) 0.4965(4) 0.064(2) Uani 1 1 d .
H17A H 0.0190 0.0720 0.4409 0.096 Uiso 1 1 calc R
H17B H 0.0277 0.0360 0.5214 0.096 Uiso 1 1 calc R
H17C H 0.0668 0.0490 0.5031 0.096 Uiso 1 1 calc R
C18 C 0.1109(2) 0.1742(4) 0.5097(4) 0.059(2) Uani 1 1 d .
H18A H 0.0986 0.1906 0.4557 0.088 Uiso 1 1 calc R
H18B H 0.1168 0.1230 0.5120 0.088 Uiso 1 1 calc R
H18C H 0.1377 0.2000 0.5418 0.088 Uiso 1 1 calc R
C19 C 0.1038(3) 0.3155(4) 0.5922(5) 0.082(3) Uani 1 1 d .
H19A H 0.0912 0.3471 0.5468 0.123 Uiso 1 1 calc R
H19B H 0.1329 0.3015 0.6027 0.123 Uiso 1 1 calc R
H19C H 0.1054 0.3405 0.6376 0.123 Uiso 1 1 calc R
C20 C 0.0250(3) 0.2958(5) 0.6298(5) 0.114(5) Uani 1 1 d .
H20D H 0.0035 0.3265 0.5895 0.171 Uiso 1 1 calc R
H20E H 0.0490 0.3250 0.6669 0.171 Uiso 1 1 calc R
H20F H 0.0119 0.2707 0.6573 0.171 Uiso 1 1 calc R
C21 C 0.1354(3) 0.0065(4) 0.6778(4) 0.077(3) Uani 1 1 d .
H21A H 0.1548 -0.0272 0.7172 0.116 Uiso 1 1 calc R
H21B H 0.1478 0.0209 0.6444 0.116 Uiso 1 1 calc R
H21C H 0.1074 -0.0162 0.6461 0.116 Uiso 1 1 calc R
C22 C 0.1934(2) 0.1469(5) 0.7214(4) 0.075(3) Uani 1 1 d .
H22A H 0.2200 0.1302 0.7661 0.113 Uiso 1 1 calc R
H22B H 0.1960 0.1979 0.7134 0.113 Uiso 1 1 calc R
H22C H 0.1887 0.1204 0.6748 0.113 Uiso 1 1 calc R
C23 C 0.1582(3) 0.2576(4) 0.8061(4) 0.074(3) Uani 1 1 d .
H23A H 0.1806 0.2535 0.8604 0.112 Uiso 1 1 calc R
H23B H 0.1350 0.2884 0.8030 0.112 Uiso 1 1 calc R
H23C H 0.1706 0.2781 0.7750 0.112 Uiso 1 1 calc R
C24 C 0.0781(3) 0.1844(5) 0.8141(5) 0.082(3) Uani 1 1 d .
H24D H 0.0912 0.1718 0.8694 0.123 Uiso 1 1 calc R
H24E H 0.0485 0.1663 0.7871 0.123 Uiso 1 1 calc R
H24F H 0.0778 0.2364 0.8088 0.123 Uiso 1 1 calc R
C25 C 0.25909(19) 0.1227(4) 0.9243(4) 0.0483(18) Uani 1 1 d .
H25A H 0.2852 0.1091 0.9717 0.072 Uiso 1 1 calc R
H25B H 0.2544 0.1741 0.9249 0.072 Uiso 1 1 calc R
H25C H 0.2625 0.1106 0.8786 0.072 Uiso 1 1 calc R
C26 C 0.2004(2) 0.1740(3) 0.9978(4) 0.0457(17) Uani 1 1 d .
H26A H 0.2201 0.1658 1.0531 0.069 Uiso 1 1 calc R
H26B H 0.1723 0.1893 0.9915 0.069 Uiso 1 1 calc R
H26C H 0.2121 0.2113 0.9781 0.069 Uiso 1 1 calc R
C27 C 0.1303(2) 0.0544(4) 0.9664(3) 0.0376(15) Uani 1 1 d .
H27A H 0.1424 0.0330 1.0184 0.056 Uiso 1 1 calc R
H27B H 0.1049 0.0272 0.9303 0.056 Uiso 1 1 calc R
H27C H 0.1220 0.1038 0.9687 0.056 Uiso 1 1 calc R
C28 C 0.1449(2) -0.0706(3) 0.8692(4) 0.0391(15) Uani 1 1 d .
H28A H 0.1573 -0.1071 0.9099 0.059 Uiso 1 1 calc R
H28B H 0.1457 -0.0872 0.8224 0.059 Uiso 1 1 calc R
H28C H 0.1149 -0.0618 0.8569 0.059 Uiso 1 1 calc R
C1' C 0.46819(19) 0.1488(4) 0.9222(3) 0.0382(16) Uani 1 1 d .
C2' C 0.4369(2) 0.1478(3) 0.9473(3) 0.0407(16) Uani 1 1 d .
C3' C 0.41368(19) 0.2129(4) 0.9240(4) 0.0417(17) Uani 1 1 d .
C4' C 0.4316(2) 0.2539(3) 0.8828(4) 0.0408(16) Uani 1 1 d .
C5' C 0.46534(19) 0.2124(4) 0.8841(4) 0.0377(15) Uani 1 1 d .
C6' C 0.39716(17) 0.0794(3) 0.7311(3) 0.0278(13) Uani 1 1 d .
C7' C 0.37126(18) 0.0568(3) 0.7665(3) 0.0265(12) Uani 1 1 d .
C8' C 0.33999(16) 0.1123(3) 0.7533(3) 0.0287(13) Uani 1 1 d .
C9' C 0.34618(19) 0.1685(3) 0.7084(3) 0.0322(14) Uani 1 1 d .
C10' C 0.38176(19) 0.1478(3) 0.6949(3) 0.0295(13) Uani 1 1 d .
C11' C 0.29544(18) -0.0155(3) 0.6080(3) 0.0290(13) Uani 1 1 d .
H11B H 0.2911 -0.0524 0.6406 0.035 Uiso 1 1 calc R
C12' C 0.27040(18) 0.0467(3) 0.5778(3) 0.0298(13) Uani 1 1 d .
C13' C 0.28744(18) 0.0853(3) 0.5347(3) 0.0295(13) Uani 1 1 d .
C14' C 0.32305(18) 0.0453(3) 0.5393(3) 0.0265(12) Uani 1 1 d .
C15' C 0.32809(17) -0.0162(3) 0.5855(3) 0.0266(12) Uani 1 1 d .
C16' C 0.5003(2) 0.0891(4) 0.9361(4) 0.071(3) Uani 1 1 d .
H16D H 0.5265 0.0974 0.9854 0.106 Uiso 1 1 calc R
H16E H 0.5075 0.0881 0.8934 0.106 Uiso 1 1 calc R
H16F H 0.4876 0.0434 0.9385 0.106 Uiso 1 1 calc R
C17' C 0.4290(3) 0.0898(4) 0.9922(4) 0.071(3) Uani 1 1 d .
H17D H 0.4471 0.0979 1.0481 0.107 Uiso 1 1 calc R
H17E H 0.4360 0.0435 0.9779 0.107 Uiso 1 1 calc R
H17F H 0.3986 0.0904 0.9797 0.107 Uiso 1 1 calc R
C18' C 0.3782(2) 0.2359(6) 0.9409(5) 0.087(3) Uani 1 1 d .
H18D H 0.3906 0.2607 0.9910 0.131 Uiso 1 1 calc R
H18E H 0.3623 0.1939 0.9430 0.131 Uiso 1 1 calc R
H18F H 0.3586 0.2679 0.8996 0.131 Uiso 1 1 calc R
C19' C 0.4168(3) 0.3267(4) 0.8496(5) 0.087(3) Uani 1 1 d .
H19D H 0.4337 0.3627 0.8887 0.130 Uiso 1 1 calc R
H19E H 0.3863 0.3322 0.8349 0.130 Uiso 1 1 calc R
H19F H 0.4207 0.3329 0.8035 0.130 Uiso 1 1 calc R
C20' C 0.4938(2) 0.2359(6) 0.8492(5) 0.082(3) Uani 1 1 d .
H20G H 0.5192 0.2605 0.8889 0.123 Uiso 1 1 calc R
H20H H 0.4776 0.2682 0.8055 0.123 Uiso 1 1 calc R
H20I H 0.5029 0.1940 0.8306 0.123 Uiso 1 1 calc R
C21' C 0.3764(3) -0.0134(4) 0.8089(4) 0.056(2) Uani 1 1 d .
H21D H 0.3579 -0.0496 0.7719 0.084 Uiso 1 1 calc R
H21E H 0.3680 -0.0070 0.8498 0.084 Uiso 1 1 calc R
H21F H 0.4065 -0.0288 0.8323 0.084 Uiso 1 1 calc R
C22' C 0.3069(2) 0.1103(5) 0.7814(4) 0.060(2) Uani 1 1 d .
H22D H 0.2803 0.0887 0.7413 0.090 Uiso 1 1 calc R
H22E H 0.3010 0.1589 0.7920 0.090 Uiso 1 1 calc R
H22F H 0.3180 0.0819 0.8292 0.090 Uiso 1 1 calc R
C23' C 0.3203(2) 0.2354(4) 0.6806(4) 0.064(2) Uani 1 1 d .
H23D H 0.2958 0.2274 0.6289 0.096 Uiso 1 1 calc R
H23E H 0.3384 0.2736 0.6777 0.096 Uiso 1 1 calc R
H23F H 0.3098 0.2490 0.7171 0.096 Uiso 1 1 calc R
C24' C 0.3995(3) 0.1907(4) 0.6513(4) 0.062(2) Uani 1 1 d .
H24A H 0.3841 0.1783 0.5959 0.092 Uiso 1 1 calc R
H24B H 0.4302 0.1802 0.6720 0.092 Uiso 1 1 calc R
H24C H 0.3958 0.2416 0.6576 0.092 Uiso 1 1 calc R
C25' C 0.23266(18) 0.0678(4) 0.5886(4) 0.0414(16) Uani 1 1 d .
H25D H 0.2063 0.0479 0.5462 0.062 Uiso 1 1 calc R
H25E H 0.2305 0.1199 0.5880 0.062 Uiso 1 1 calc R
H25F H 0.2365 0.0495 0.6385 0.062 Uiso 1 1 calc R
C26' C 0.2692(2) 0.1515(4) 0.4904(4) 0.0488(18) Uani 1 1 d .
H26D H 0.2475 0.1395 0.4371 0.073 Uiso 1 1 calc R
H26E H 0.2922 0.1796 0.4889 0.073 Uiso 1 1 calc R
H26F H 0.2557 0.1792 0.5156 0.073 Uiso 1 1 calc R
C27' C 0.3490(2) 0.0624(4) 0.4994(4) 0.0447(17) Uani 1 1 d .
H27D H 0.3353 0.0414 0.4472 0.067 Uiso 1 1 calc R
H27E H 0.3781 0.0429 0.5295 0.067 Uiso 1 1 calc R
H27F H 0.3507 0.1142 0.4953 0.067 Uiso 1 1 calc R
C28' C 0.36181(19) -0.0724(3) 0.6065(4) 0.0406(16) Uani 1 1 d .
H28D H 0.3512 -0.1098 0.5667 0.061 Uiso 1 1 calc R
H28E H 0.3684 -0.0931 0.6571 0.061 Uiso 1 1 calc R
H28F H 0.3879 -0.0512 0.6095 0.061 Uiso 1 1 calc R
P1 P 0.24731(5) 0.13019(9) 0.24926(10) 0.0356(4) Uani 1 1 d .
P2 P 0.5000 0.05101(12) 0.2500 0.0316(5) Uani 1 2 d S
P3 P 0.0000 0.94790(12) 0.7500 0.0292(5) Uani 1 2 d S
F1 F 0.28570(17) 0.1320(3) 0.2284(3) 0.0857(17) Uani 1 1 d .
F2 F 0.27467(15) 0.1766(3) 0.3241(3) 0.0720(14) Uani 1 1 d .
F3 F 0.20983(13) 0.1257(2) 0.2721(3) 0.0603(12) Uani 1 1 d .
F4 F 0.22023(18) 0.0851(3) 0.1742(3) 0.0876(17) Uani 1 1 d .
F5 F 0.22935(16) 0.2015(2) 0.2030(3) 0.0729(13) Uani 1 1 d .
F6 F 0.26591(19) 0.0590(3) 0.2958(4) 0.0986(19) Uani 1 1 d .
F7 F 0.53057(14) -0.0089(2) 0.3080(3) 0.0626(12) Uani 1 1 d .
F8 F 0.46973(11) 0.1115(2) 0.1932(2) 0.0481(10) Uani 1 1 d .
F9 F 0.47173(11) 0.05028(19) 0.2943(2) 0.0413(9) Uani 1 1 d .
F10 F 0.03030(12) 0.8880(2) 0.8071(3) 0.0595(12) Uani 1 1 d .
F11 F -0.03085(13) 1.0072(2) 0.6925(2) 0.0579(11) Uani 1 1 d .
F12 F 0.02801(11) 0.9487(2) 0.7050(2) 0.0466(10) Uani 1 1 d .
H6 H 0.0736(15) 0.051(3) 0.736(4) 0.06(2) Uiso 1 1 d D
H6' H 0.421(2) 0.053(4) 0.725(4) 0.07(2) Uiso 1 1 d .

loop_
_atom_site_aniso_label
_atom_site_aniso_U_11
_atom_site_aniso_U_22
_atom_site_aniso_U_33
_atom_site_aniso_U_23
_atom_site_aniso_U_13
_atom_site_aniso_U_12
Ru1 0.0188(2) 0.0186(2) 0.0232(2) 0.00210(17) 0.01122(19) 0.00201(17)
Fe1 0.0146(4) 0.0217(4) 0.0121(4) -0.0024(3) 0.0074(3) -0.0042(3)
Ru1' 0.0161(2) 0.0220(2) 0.0202(2) 0.00293(17) 0.00936(18) 0.00008(17)
Fe1' 0.0175(4) 0.0236(4) 0.0139(4) 0.0048(3) 0.0096(3) 0.0083(3)
C1 0.021(3) 0.058(4) 0.028(3) 0.018(3) 0.010(3) 0.010(3)
C2 0.030(3) 0.034(3) 0.019(3) 0.009(2) 0.005(2) 0.004(3)
C3 0.034(3) 0.034(3) 0.031(3) 0.017(3) 0.016(3) 0.011(3)
C4 0.036(4) 0.035(4) 0.036(4) 0.016(3) 0.007(3) 0.002(3)
C5 0.059(4) 0.044(4) 0.026(3) 0.005(3) 0.013(3) 0.038(4)
C6 0.021(3) 0.038(4) 0.036(4) 0.015(3) 0.006(3) -0.007(3)
C7 0.034(3) 0.025(3) 0.022(3) 0.003(2) 0.005(3) 0.015(3)
C8 0.020(3) 0.047(4) 0.023(3) 0.004(3) 0.011(2) 0.000(3)
C9 0.040(3) 0.026(3) 0.024(3) -0.004(2) 0.014(3) -0.007(3)
C10 0.046(4) 0.039(4) 0.036(4) 0.007(3) 0.032(3) 0.017(3)
C11 0.026(3) 0.046(4) 0.024(3) 0.012(3) 0.011(3) 0.015(3)
C12 0.019(3) 0.047(4) 0.027(3) 0.008(3) 0.006(3) -0.002(3)
C13 0.031(3) 0.036(3) 0.018(3) 0.000(2) 0.008(3) -0.005(3)
C14 0.026(3) 0.032(3) 0.020(3) 0.000(2) 0.013(2) -0.003(2)
C15 0.026(3) 0.027(3) 0.017(3) 0.008(2) 0.004(2) 0.002(2)
C16 0.022(4) 0.158(9) 0.049(5) 0.046(5) 0.012(3) 0.001(5)
C17 0.070(5) 0.052(5) 0.035(4) -0.013(4) -0.003(4) 0.001(4)
C18 0.053(5) 0.093(6) 0.043(4) 0.030(4) 0.033(4) 0.030(4)
C19 0.095(7) 0.039(4) 0.068(6) 0.021(4) 0.003(5) -0.025(4)
C20 0.140(9) 0.124(9) 0.046(5) 0.006(5) 0.019(6) 0.113(8)
C21 0.119(7) 0.048(5) 0.029(4) -0.010(3) 0.005(4) 0.048(5)
C22 0.031(4) 0.159(9) 0.041(4) 0.041(5) 0.022(4) 0.014(5)
C23 0.123(8) 0.028(4) 0.041(4) 0.004(3) 0.013(5) -0.025(4)
C24 0.102(7) 0.112(7) 0.069(6) 0.041(5) 0.071(6) 0.076(6)
C25 0.024(3) 0.069(5) 0.043(4) 0.012(4) 0.008(3) -0.010(3)
C26 0.054(4) 0.045(4) 0.027(3) -0.012(3) 0.010(3) -0.013(3)
C27 0.043(4) 0.049(4) 0.029(3) 0.007(3) 0.024(3) 0.005(3)
C28 0.042(4) 0.030(3) 0.035(4) 0.007(3) 0.010(3) 0.001(3)
C1' 0.026(3) 0.047(4) 0.024(3) -0.007(3) -0.002(3) 0.006(3)
C2' 0.055(4) 0.042(4) 0.023(3) -0.008(3) 0.017(3) -0.022(3)
C3' 0.025(3) 0.061(5) 0.036(4) -0.034(3) 0.012(3) -0.008(3)
C4' 0.045(4) 0.024(3) 0.029(3) -0.006(3) -0.003(3) -0.005(3)
C5' 0.028(3) 0.050(4) 0.034(4) -0.012(3) 0.014(3) -0.019(3)
C6' 0.019(3) 0.026(3) 0.036(3) -0.006(3) 0.011(3) 0.003(2)
C7' 0.030(3) 0.020(3) 0.023(3) 0.003(2) 0.007(2) -0.004(2)
C8' 0.015(3) 0.048(4) 0.024(3) -0.009(3) 0.010(2) -0.006(2)
C9' 0.031(3) 0.025(3) 0.032(3) -0.005(3) 0.008(3) 0.005(2)
C10' 0.034(3) 0.035(3) 0.022(3) 0.000(2) 0.015(3) -0.012(3)
C11' 0.027(3) 0.032(3) 0.026(3) -0.004(2) 0.011(3) -0.008(3)
C12' 0.023(3) 0.043(4) 0.021(3) -0.009(3) 0.008(2) 0.002(3)
C13' 0.032(3) 0.031(3) 0.019(3) 0.000(2) 0.006(3) 0.007(3)
C14' 0.034(3) 0.026(3) 0.021(3) -0.002(2) 0.014(3) 0.007(2)
C15' 0.026(3) 0.025(3) 0.022(3) -0.007(2) 0.006(2) -0.003(2)
C16' 0.044(4) 0.081(6) 0.050(5) -0.014(4) -0.008(4) 0.036(4)
C17' 0.093(7) 0.083(6) 0.031(4) -0.003(4) 0.024(4) -0.041(5)
C18' 0.041(4) 0.149(9) 0.078(6) -0.074(6) 0.033(4) -0.015(5)
C19' 0.103(7) 0.026(4) 0.067(6) -0.007(4) -0.012(5) -0.010(4)
C20' 0.053(5) 0.149(9) 0.054(5) -0.031(5) 0.033(4) -0.065(6)
C21' 0.079(5) 0.038(4) 0.033(4) 0.014(3) 0.010(4) -0.019(4)
C22' 0.031(4) 0.118(7) 0.045(4) -0.033(4) 0.028(3) -0.020(4)
C23' 0.057(5) 0.043(4) 0.055(5) -0.009(4) -0.003(4) 0.024(4)
C24' 0.080(6) 0.076(6) 0.038(4) -0.004(4) 0.036(4) -0.040(5)
C25' 0.022(3) 0.064(5) 0.034(4) -0.012(3) 0.009(3) 0.002(3)
C26' 0.060(5) 0.043(4) 0.033(4) 0.010(3) 0.014(3) 0.022(3)
C27' 0.060(4) 0.051(4) 0.041(4) -0.011(3) 0.038(4) -0.005(4)
C28' 0.034(3) 0.030(3) 0.042(4) -0.011(3) 0.005(3) 0.009(3)
P1 0.0374(9) 0.0342(9) 0.0443(10) -0.0040(7) 0.0268(8) -0.0039(7)
P2 0.0273(11) 0.0360(13) 0.0390(13) 0.000 0.0219(10) 0.000
P3 0.0221(11) 0.0344(12) 0.0295(12) 0.000 0.0109(9) 0.000
F1 0.091(4) 0.075(3) 0.140(5) -0.028(3) 0.094(4) -0.019(3)
F2 0.069(3) 0.093(4) 0.054(3) -0.020(3) 0.029(2) -0.030(3)
F3 0.061(3) 0.052(3) 0.095(3) -0.016(2) 0.059(3) -0.014(2)
F4 0.112(4) 0.089(4) 0.077(3) -0.049(3) 0.057(3) -0.051(3)
F5 0.081(3) 0.059(3) 0.068(3) 0.021(2) 0.026(3) 0.007(2)
F6 0.105(4) 0.061(3) 0.148(5) 0.044(3) 0.076(4) 0.035(3)
F7 0.067(3) 0.061(3) 0.083(3) 0.035(2) 0.055(3) 0.030(2)
F8 0.035(2) 0.061(3) 0.050(2) 0.014(2) 0.0210(18) 0.0116(18)
F9 0.040(2) 0.047(2) 0.052(2) -0.0045(18) 0.0346(19) -0.0035(17)
F10 0.044(2) 0.066(3) 0.071(3) 0.035(2) 0.029(2) 0.024(2)
F11 0.061(3) 0.064(3) 0.048(2) 0.023(2) 0.026(2) 0.023(2)
F12 0.037(2) 0.066(3) 0.046(2) -0.0101(19) 0.0268(18) -0.0097(18)

loop_
_atom_type_symbol
_atom_type_description
_atom_type_scat_dispersion_real
_atom_type_scat_dispersion_imag
_atom_type_scat_source
C C 0.0033 0.0016 'International Tables Vol C Tables 4.2.6.8 and 6.1.1.4'
H H 0.0000 0.0000 'International Tables Vol C Tables 4.2.6.8 and 6.1.1.4'
F F 0.0171 0.0103 'International Tables Vol C Tables 4.2.6.8 and 6.1.1.4'
P P 0.1023 0.0942 'International Tables Vol C Tables 4.2.6.8 and 6.1.1.4'
Fe Fe 0.3463 0.8444 'International Tables Vol C Tables 4.2.6.8 and 6.1.1.4'
Ru Ru -1.2594 0.8363 'International Tables Vol C Tables 4.2.6.8 and 6.1.1.4'

loop_
_geom_angle_atom_site_label_1
_geom_angle_atom_site_label_2
_geom_angle_atom_site_label_3
_geom_angle
_geom_angle_site_symmetry_1
_geom_angle_site_symmetry_3
C5 Ru1 C4 39.1(3) . .
C5 Ru1 C2 64.6(2) . .
C4 Ru1 C2 64.0(2) . .
C5 Ru1 C1 39.2(3) . .
C4 Ru1 C1 65.0(2) . .
C2 Ru1 C1 38.3(2) . .
C5 Ru1 C3 64.5(2) . .
C4 Ru1 C3 37.8(2) . .
C2 Ru1 C3 38.2(2) . .
C1 Ru1 C3 64.4(2) . .
C5 Ru1 C6 135.1(3) . .
C4 Ru1 C6 172.9(3) . .
C2 Ru1 C6 119.2(2) . .
C1 Ru1 C6 113.0(2) . .
C3 Ru1 C6 148.5(2) . .
C5 Ru1 C8 149.4(3) . .
C4 Ru1 C8 118.9(2) . .
C2 Ru1 C8 133.6(2) . .
C1 Ru1 C8 170.2(2) . .
C3 Ru1 C8 112.6(2) . .
C6 Ru1 C8 64.2(2) . .
C5 Ru1 C7 171.4(3) . .
C4 Ru1 C7 148.2(2) . .
C2 Ru1 C7 112.3(2) . .
C1 Ru1 C7 133.4(2) . .
C3 Ru1 C7 118.7(2) . .
C6 Ru1 C7 38.1(2) . .
C8 Ru1 C7 38.6(2) . .
C5 Ru1 C10 113.7(2) . .
C4 Ru1 C10 135.7(2) . .
C2 Ru1 C10 149.4(2) . .
C1 Ru1 C10 119.9(2) . .
C3 Ru1 C10 171.8(2) . .
C6 Ru1 C10 38.4(2) . .
C8 Ru1 C10 64.4(2) . .
C7 Ru1 C10 64.3(2) . .
C5 Ru1 C9 119.9(2) . .
C4 Ru1 C9 113.8(2) . .
C2 Ru1 C9 170.8(2) . .
C1 Ru1 C9 150.2(2) . .
C3 Ru1 C9 134.6(2) . .
C6 Ru1 C9 64.1(2) . .
C8 Ru1 C9 38.5(2) . .
C7 Ru1 C9 64.4(2) . .
C10 Ru1 C9 38.4(2) . .
C6 Fe1 C7 41.2(2) . .
C6 Fe1 C10 41.6(3) . .
C7 Fe1 C10 70.1(2) . .
C6 Fe1 C11 131.6(3) . .
C7 Fe1 C11 106.8(2) . .
C10 Fe1 C11 172.3(3) . .
C6 Fe1 C14 114.8(2) . .
C7 Fe1 C14 144.4(2) . .
C10 Fe1 C14 110.3(2) . .
C11 Fe1 C14 67.8(2) . .
C6 Fe1 C15 107.6(2) . .
C7 Fe1 C15 111.9(2) . .
C10 Fe1 C15 133.1(2) . .
C11 Fe1 C15 40.7(2) . .
C14 Fe1 C15 40.6(2) . .
C6 Fe1 C12 170.8(3) . .
C7 Fe1 C12 131.6(2) . .
C10 Fe1 C12 147.1(3) . .
C11 Fe1 C12 40.0(2) . .
C14 Fe1 C12 67.9(2) . .
C15 Fe1 C12 68.2(2) . .
C6 Fe1 C9 69.7(2) . .
C7 Fe1 C9 69.9(2) . .
C10 Fe1 C9 41.5(2) . .
C11 Fe1 C9 145.0(2) . .
C14 Fe1 C9 135.1(2) . .
C15 Fe1 C9 174.0(2) . .
C12 Fe1 C9 115.3(2) . .
C6 Fe1 C13 147.4(3) . .
C7 Fe1 C13 171.4(2) . .
C10 Fe1 C13 116.6(2) . .
C11 Fe1 C13 67.3(2) . .
C14 Fe1 C13 40.7(2) . .
C15 Fe1 C13 68.3(2) . .
C12 Fe1 C13 39.9(2) . .
C9 Fe1 C13 110.9(2) . .
C6 Fe1 C8 69.4(2) . .
C7 Fe1 C8 41.4(2) . .
C10 Fe1 C8 69.7(2) . .
C11 Fe1 C8 112.9(2) . .
C14 Fe1 C8 174.2(2) . .
C15 Fe1 C8 143.5(2) . .
C12 Fe1 C8 108.7(2) . .
C9 Fe1 C8 41.3(2) . .
C13 Fe1 C8 133.8(2) . .
C4' Ru1' C5' 38.5(2) . .
C4' Ru1' C1' 64.4(2) . .
C5' Ru1' C1' 37.7(2) . .
C4' Ru1' C3' 39.8(3) . .
C5' Ru1' C3' 64.8(2) . .
C1' Ru1' C3' 64.3(2) . .
C4' Ru1' C2' 65.4(2) . .
C5' Ru1' C2' 64.0(2) . .
C1' Ru1' C2' 38.2(2) . .
C3' Ru1' C2' 38.7(3) . .
C4' Ru1' C6' 150.0(3) . .
C5' Ru1' C6' 119.8(2) . .
C1' Ru1' C6' 112.4(2) . .
C3' Ru1' C6' 169.0(3) . .
C2' Ru1' C6' 132.2(2) . .
C4' Ru1' C7' 171.1(3) . .
C5' Ru1' C7' 148.9(2) . .
C1' Ru1' C7' 118.9(2) . .
C3' Ru1' C7' 132.7(2) . .
C2' Ru1' C7' 111.6(2) . .
C6' Ru1' C7' 38.3(2) . .
C4' Ru1' C8' 134.9(2) . .
C5' Ru1' C8' 172.1(2) . .
C1' Ru1' C8' 149.2(2) . .
C3' Ru1' C8' 112.9(2) . .
C2' Ru1' C8' 119.5(2) . .
C6' Ru1' C8' 64.0(2) . .
C7' Ru1' C8' 38.2(2) . .
C4' Ru1' C10' 120.7(2) . .
C5' Ru1' C10' 114.3(2) . .
C1' Ru1' C10' 133.8(2) . .
C3' Ru1' C10' 151.8(3) . .
C2' Ru1' C10' 169.0(3) . .
C6' Ru1' C10' 38.0(2) . .
C7' Ru1' C10' 63.8(2) . .
C8' Ru1' C10' 63.8(2) . .
C4' Ru1' C9' 114.4(2) . .
C5' Ru1' C9' 135.6(2) . .
C1' Ru1' C9' 170.8(2) . .
C3' Ru1' C9' 121.2(2) . .
C2' Ru1' C9' 150.8(3) . .
C6' Ru1' C9' 63.6(2) . .
C7' Ru1' C9' 63.7(2) . .
C8' Ru1' C9' 38.1(2) . .
C10' Ru1' C9' 38.0(2) . .
C10' Fe1' C6' 41.6(2) . .
C10' Fe1' C7' 70.2(2) . .
C6' Fe1' C7' 41.6(2) . .
C10' Fe1' C15' 131.2(2) . .
C6' Fe1' C15' 106.6(2) . .
C7' Fe1' C15' 112.5(2) . .
C10' Fe1' C9' 41.6(2) . .
C6' Fe1' C9' 69.9(2) . .
C7' Fe1' C9' 69.9(2) . .
C15' Fe1' C9' 172.1(2) . .
C10' Fe1' C14' 109.9(2) . .
C6' Fe1' C14' 115.4(2) . .
C7' Fe1' C14' 146.1(2) . .
C15' Fe1' C14' 40.5(2) . .
C9' Fe1' C14' 133.8(2) . .
C10' Fe1' C11' 169.1(2) . .
C6' Fe1' C11' 128.9(2) . .
C7' Fe1' C11' 105.6(2) . .
C15' Fe1' C11' 40.2(2) . .
C9' Fe1' C11' 147.4(2) . .
C14' Fe1' C11' 67.7(2) . .
C10' Fe1' C8' 69.8(2) . .
C6' Fe1' C8' 69.6(2) . .
C7' Fe1' C8' 41.2(2) . .
C15' Fe1' C8' 145.1(2) . .
C9' Fe1' C8' 41.3(2) . .
C14' Fe1' C8' 172.6(2) . .
C11' Fe1' C8' 114.0(2) . .
C10' Fe1' C13' 117.8(2) . .
C6' Fe1' C13' 149.0(2) . .
C7' Fe1' C13' 169.4(2) . .
C15' Fe1' C13' 68.2(2) . .
C9' Fe1' C13' 110.9(2) . .
C14' Fe1' C13' 40.5(2) . .
C11' Fe1' C13' 67.8(2) . .
C8' Fe1' C13' 132.7(2) . .
C10' Fe1' C12' 150.2(2) . .
C6' Fe1' C12' 167.7(2) . .
C7' Fe1' C12' 129.1(2) . .
C15' Fe1' C12' 67.7(2) . .
C9' Fe1' C12' 117.1(2) . .
C14' Fe1' C12' 67.9(2) . .
C11' Fe1' C12' 39.9(2) . .
C8' Fe1' C12' 108.4(2) . .
C13' Fe1' C12' 40.6(2) . .
C2 C1 C5 107.0(5) . .
C2 C1 C16 124.8(7) . .
C5 C1 C16 128.2(7) . .
C2 C1 Ru1 70.8(3) . .
C5 C1 Ru1 69.8(3) . .
C16 C1 Ru1 123.8(4) . .
C3 C2 C1 108.9(5) . .
C3 C2 C17 123.9(6) . .
C1 C2 C17 127.2(6) . .
C3 C2 Ru1 71.2(3) . .
C1 C2 Ru1 70.9(3) . .
C17 C2 Ru1 125.3(4) . .
C4 C3 C2 108.3(5) . .
C4 C3 C18 126.2(6) . .
C2 C3 C18 125.4(6) . .
C4 C3 Ru1 70.3(3) . .
C2 C3 Ru1 70.6(3) . .
C18 C3 Ru1 126.3(4) . .
C3 C4 C5 108.6(6) . .
C3 C4 C19 126.3(7) . .
C5 C4 C19 125.1(7) . .
C3 C4 Ru1 71.9(3) . .
C5 C4 Ru1 70.3(3) . .
C19 C4 Ru1 125.6(5) . .
C4 C5 C1 107.1(5) . .
C4 C5 C20 128.2(8) . .
C1 C5 C20 124.7(8) . .
C4 C5 Ru1 70.6(3) . .
C1 C5 Ru1 71.0(3) . .
C20 C5 Ru1 124.8(5) . .
C7 C6 C10 109.1(5) . .
C7 C6 Fe1 69.9(3) . .
C10 C6 Fe1 69.7(3) . .
C7 C6 Ru1 71.3(3) . .
C10 C6 Ru1 71.6(3) . .
Fe1 C6 Ru1 110.2(3) . .
C7 C6 H6 130(4) . .
C10 C6 H6 121(4) . .
Fe1 C6 H6 129(4) . .
Ru1 C6 H6 121(4) . .
C6 C7 C8 107.7(5) . .
C6 C7 C21 127.6(7) . .
C8 C7 C21 124.7(6) . .
C6 C7 Fe1 68.8(3) . .
C8 C7 Fe1 70.1(3) . .
C21 C7 Fe1 126.7(4) . .
C6 C7 Ru1 70.6(3) . .
C8 C7 Ru1 70.7(3) . .
C21 C7 Ru1 124.0(4) . .
Fe1 C7 Ru1 109.3(2) . .
C7 C8 C9 107.9(5) . .
C7 C8 C22 125.9(6) . .
C9 C8 C22 126.1(6) . .
C7 C8 Fe1 68.5(3) . .
C9 C8 Fe1 69.2(3) . .
C22 C8 Fe1 127.0(4) . .
C7 C8 Ru1 70.8(3) . .
C9 C8 Ru1 71.2(3) . .
C22 C8 Ru1 124.4(4) . .
Fe1 C8 Ru1 108.6(2) . .
C10 C9 C8 107.9(5) . .
C10 C9 C23 125.4(6) . .
C8 C9 C23 126.8(6) . .
C10 C9 Fe1 68.7(3) . .
C8 C9 Fe1 69.5(3) . .
C23 C9 Fe1 127.1(4) . .
C10 C9 Ru1 70.8(3) . .
C8 C9 Ru1 70.3(3) . .
C23 C9 Ru1 124.6(4) . .
Fe1 C9 Ru1 108.2(2) . .
C9 C10 C6 107.4(5) . .
C9 C10 C24 125.8(7) . .
C6 C10 C24 126.8(7) . .
C9 C10 Fe1 69.9(3) . .
C6 C10 Fe1 68.7(3) . .
C24 C10 Fe1 126.3(5) . .
C9 C10 Ru1 70.9(3) . .
C6 C10 Ru1 70.1(3) . .
C24 C10 Ru1 124.8(5) . .
Fe1 C10 Ru1 108.9(2) . .
C12 C11 C15 109.0(5) . .
C12 C11 Fe1 70.3(3) . .
C15 C11 Fe1 69.8(3) . .
C12 C11 H11A 125.5 . .
C15 C11 H11A 125.5 . .
Fe1 C11 H11A 125.5 . .
C11 C12 C13 108.4(5) . .
C11 C12 C25 126.2(6) . .
C13 C12 C25 125.3(6) . .
C11 C12 Fe1 69.7(3) . .
C13 C12 Fe1 70.4(3) . .
C25 C12 Fe1 127.4(4) . .
C12 C13 C14 107.8(5) . .
C12 C13 C26 126.8(6) . .
C14 C13 C26 125.4(5) . .
C12 C13 Fe1 69.6(3) . .
C14 C13 Fe1 69.2(3) . .
C26 C13 Fe1 128.1(4) . .
C15 C14 C13 108.1(5) . .
C15 C14 C27 125.9(5) . .
C13 C14 C27 125.9(5) . .
C15 C14 Fe1 69.7(3) . .
C13 C14 Fe1 70.1(3) . .
C27 C14 Fe1 128.6(4) . .
C14 C15 C11 106.7(5) . .
C14 C15 C28 127.6(5) . .
C11 C15 C28 125.7(6) . .
C14 C15 Fe1 69.7(3) . .
C11 C15 Fe1 69.4(3) . .
C28 C15 Fe1 125.6(4) . .
C1 C16 H16A 109.5 . .
C1 C16 H16B 109.5 . .
H16A C16 H16B 109.5 . .
C1 C16 H16C 109.5 . .
H16A C16 H16C 109.5 . .
H16B C16 H16C 109.5 . .
C2 C17 H17A 109.5 . .
C2 C17 H17B 109.5 . .
H17A C17 H17B 109.5 . .
C2 C17 H17C 109.5 . .
H17A C17 H17C 109.5 . .
H17B C17 H17C 109.5 . .
C3 C18 H18A 109.5 . .
C3 C18 H18B 109.5 . .
H18A C18 H18B 109.5 . .
C3 C18 H18C 109.5 . .
H18A C18 H18C 109.5 . .
H18B C18 H18C 109.5 . .
C4 C19 H19A 109.5 . .
C4 C19 H19B 109.5 . .
H19A C19 H19B 109.5 . .
C4 C19 H19C 109.5 . .
H19A C19 H19C 109.5 . .
H19B C19 H19C 109.5 . .
C5 C20 H20D 109.5 . .
C5 C20 H20E 109.5 . .
H20D C20 H20E 109.5 . .
C5 C20 H20F 109.5 . .
H20D C20 H20F 109.5 . .
H20E C20 H20F 109.5 . .
C7 C21 H21A 109.5 . .
C7 C21 H21B 109.5 . .
H21A C21 H21B 109.5 . .
C7 C21 H21C 109.5 . .
H21A C21 H21C 109.5 . .
H21B C21 H21C 109.5 . .
C8 C22 H22A 109.5 . .
C8 C22 H22B 109.5 . .
H22A C22 H22B 109.5 . .
C8 C22 H22C 109.5 . .
H22A C22 H22C 109.5 . .
H22B C22 H22C 109.5 . .
C9 C23 H23A 109.5 . .
C9 C23 H23B 109.5 . .
H23A C23 H23B 109.5 . .
C9 C23 H23C 109.5 . .
H23A C23 H23C 109.5 . .
H23B C23 H23C 109.5 . .
C10 C24 H24D 109.5 . .
C10 C24 H24E 109.5 . .
H24D C24 H24E 109.5 . .
C10 C24 H24F 109.5 . .
H24D C24 H24F 109.5 . .
H24E C24 H24F 109.5 . .
C12 C25 H25A 109.5 . .
C12 C25 H25B 109.5 . .
H25A C25 H25B 109.5 . .
C12 C25 H25C 109.5 . .
H25A C25 H25C 109.5 . .
H25B C25 H25C 109.5 . .
C13 C26 H26A 109.5 . .
C13 C26 H26B 109.5 . .
H26A C26 H26B 109.5 . .
C13 C26 H26C 109.5 . .
H26A C26 H26C 109.5 . .
H26B C26 H26C 109.5 . .
C14 C27 H27A 109.5 . .
C14 C27 H27B 109.5 . .
H27A C27 H27B 109.5 . .
C14 C27 H27C 109.5 . .
H27A C27 H27C 109.5 . .
H27B C27 H27C 109.5 . .
C15 C28 H28A 109.5 . .
C15 C28 H28B 109.5 . .
H28A C28 H28B 109.5 . .
C15 C28 H28C 109.5 . .
H28A C28 H28C 109.5 . .
H28B C28 H28C 109.5 . .
C5' C1' C2' 109.2(6) . .
C5' C1' C16' 126.0(7) . .
C2' C1' C16' 124.8(7) . .
C5' C1' Ru1' 71.1(3) . .
C2' C1' Ru1' 71.1(4) . .
C16' C1' Ru1' 124.5(4) . .
C1' C2' C3' 108.0(6) . .
C1' C2' C17' 127.4(7) . .
C3' C2' C17' 124.6(7) . .
C1' C2' Ru1' 70.8(3) . .
C3' C2' Ru1' 70.6(4) . .
C17' C2' Ru1' 125.0(4) . .
C2' C3' C4' 107.1(5) . .
C2' C3' C18' 126.4(7) . .
C4' C3' C18' 126.5(7) . .
C2' C3' Ru1' 70.7(3) . .
C4' C3' Ru1' 69.8(3) . .
C18' C3' Ru1' 125.9(4) . .
C5' C4' C3' 106.4(5) . .
C5' C4' C19' 129.0(7) . .
C3' C4' C19' 124.6(7) . .
C5' C4' Ru1' 70.9(3) . .
C3' C4' Ru1' 70.4(3) . .
C19' C4' Ru1' 125.2(5) . .
C1' C5' C4' 109.3(6) . .
C1' C5' C20' 126.5(7) . .
C4' C5' C20' 124.2(7) . .
C1' C5' Ru1' 71.1(3) . .
C4' C5' Ru1' 70.5(3) . .
C20' C5' Ru1' 125.0(4) . .
C10' C6' C7' 108.6(5) . .
C10' C6' Fe1' 69.3(3) . .
C7' C6' Fe1' 69.8(3) . .
C10' C6' Ru1' 72.0(3) . .
C7' C6' Ru1' 71.2(3) . .
Fe1' C6' Ru1' 110.5(2) . .
C10' C6' H6' 121(4) . .
C7' C6' H6' 131(4) . .
Fe1' C6' H6' 123(4) . .
Ru1' C6' H6' 126(4) . .
C8' C7' C6' 107.8(5) . .
C8' C7' C21' 127.1(6) . .
C6' C7' C21' 125.2(6) . .
C8' C7' Fe1' 70.3(3) . .
C6' C7' Fe1' 68.6(3) . .
C21' C7' Fe1' 126.0(4) . .
C8' C7' Ru1' 71.1(3) . .
C6' C7' Ru1' 70.5(3) . .
C21' C7' Ru1' 124.4(4) . .
Fe1' C7' Ru1' 109.6(2) . .
C7' C8' C9' 108.0(5) . .
C7' C8' C22' 125.0(6) . .
C9' C8' C22' 127.0(6) . .
C7' C8' Fe1' 68.4(3) . .
C9' C8' Fe1' 68.8(3) . .
C22' C8' Fe1' 127.9(4) . .
C7' C8' Ru1' 70.7(3) . .
C9' C8' Ru1' 71.7(3) . .
C22' C8' Ru1' 123.6(4) . .
Fe1' C8' Ru1' 108.4(2) . .
C10' C9' C8' 107.8(5) . .
C10' C9' C23' 126.2(6) . .
C8' C9' C23' 126.0(6) . .
C10' C9' Fe1' 68.4(3) . .
C8' C9' Fe1' 69.9(3) . .
C23' C9' Fe1' 126.9(4) . .
C10' C9' Ru1' 70.7(3) . .
C8' C9' Ru1' 70.2(3) . .
C23' C9' Ru1' 124.9(4) . .
Fe1' C9' Ru1' 108.2(2) . .
C6' C10' C9' 107.9(5) . .
C6' C10' C24' 126.3(6) . .
C9' C10' C24' 125.9(6) . .
C6' C10' Fe1' 69.1(3) . .
C9' C10' Fe1' 70.0(3) . .
C24' C10' Fe1' 126.8(4) . .
C6' C10' Ru1' 70.0(3) . .
C9' C10' Ru1' 71.3(3) . .
C24' C10' Ru1' 123.8(4) . .
Fe1' C10' Ru1' 109.3(2) . .
C12' C11' C15' 108.6(5) . .
C12' C11' Fe1' 70.3(3) . .
C15' C11' Fe1' 69.1(3) . .
C12' C11' H11B 125.7 . .
C15' C11' H11B 125.7 . .
Fe1' C11' H11B 125.7 . .
C11' C12' C13' 107.9(5) . .
C11' C12' C25' 125.6(6) . .
C13' C12' C25' 126.5(6) . .
C11' C12' Fe1' 69.8(3) . .
C13' C12' Fe1' 69.6(3) . .
C25' C12' Fe1' 126.6(4) . .
C14' C13' C12' 107.3(5) . .
C14' C13' C26' 127.2(6) . .
C12' C13' C26' 125.4(6) . .
C14' C13' Fe1' 69.5(3) . .
C12' C13' Fe1' 69.8(3) . .
C26' C13' Fe1' 128.9(4) . .
C15' C14' C13' 107.9(5) . .
C15' C14' C27' 125.7(5) . .
C13' C14' C27' 126.4(5) . .
C15' C14' Fe1' 69.0(3) . .
C13' C14' Fe1' 70.0(3) . .
C27' C14' Fe1' 128.8(4) . .
C11' C15' C14' 108.3(5) . .
C11' C15' C28' 125.6(5) . .
C14' C15' C28' 126.1(5) . .
C11' C15' Fe1' 70.7(3) . .
C14' C15' Fe1' 70.5(3) . .
C28' C15' Fe1' 124.9(4) . .
C1' C16' H16D 109.5 . .
C1' C16' H16E 109.5 . .
H16D C16' H16E 109.5 . .
C1' C16' H16F 109.5 . .
H16D C16' H16F 109.5 . .
H16E C16' H16F 109.5 . .
C2' C17' H17D 109.5 . .
C2' C17' H17E 109.5 . .
H17D C17' H17E 109.5 . .
C2' C17' H17F 109.5 . .
H17D C17' H17F 109.5 . .
H17E C17' H17F 109.5 . .
C3' C18' H18D 109.5 . .
C3' C18' H18E 109.5 . .
H18D C18' H18E 109.5 . .
C3' C18' H18F 109.5 . .
H18D C18' H18F 109.5 . .
H18E C18' H18F 109.5 . .
C4' C19' H19D 109.5 . .
C4' C19' H19E 109.5 . .
H19D C19' H19E 109.5 . .
C4' C19' H19F 109.5 . .
H19D C19' H19F 109.5 . .
H19E C19' H19F 109.5 . .
C5' C20' H20G 109.5 . .
C5' C20' H20H 109.5 . .
H20G C20' H20H 109.5 . .
C5' C20' H20I 109.5 . .
H20G C20' H20I 109.5 . .
H20H C20' H20I 109.5 . .
C7' C21' H21D 109.5 . .
C7' C21' H21E 109.5 . .
H21D C21' H21E 109.5 . .
C7' C21' H21F 109.5 . .
H21D C21' H21F 109.5 . .
H21E C21' H21F 109.5 . .
C8' C22' H22D 109.5 . .
C8' C22' H22E 109.5 . .
H22D C22' H22E 109.5 . .
C8' C22' H22F 109.5 . .
H22D C22' H22F 109.5 . .
H22E C22' H22F 109.5 . .
C9' C23' H23D 109.5 . .
C9' C23' H23E 109.5 . .
H23D C23' H23E 109.5 . .
C9' C23' H23F 109.5 . .
H23D C23' H23F 109.5 . .
H23E C23' H23F 109.5 . .
C10' C24' H24A 109.5 . .
C10' C24' H24B 109.5 . .
H24A C24' H24B 109.5 . .
C10' C24' H24C 109.5 . .
H24A C24' H24C 109.5 . .
H24B C24' H24C 109.5 . .
C12' C25' H25D 109.5 . .
C12' C25' H25E 109.5 . .
H25D C25' H25E 109.5 . .
C12' C25' H25F 109.5 . .
H25D C25' H25F 109.5 . .
H25E C25' H25F 109.5 . .
C13' C26' H26D 109.5 . .
C13' C26' H26E 109.5 . .
H26D C26' H26E 109.5 . .
C13' C26' H26F 109.5 . .
H26D C26' H26F 109.5 . .
H26E C26' H26F 109.5 . .
C14' C27' H27D 109.5 . .
C14' C27' H27E 109.5 . .
H27D C27' H27E 109.5 . .
C14' C27' H27F 109.5 . .
H27D C27' H27F 109.5 . .
H27E C27' H27F 109.5 . .
C15' C28' H28D 109.5 . .
C15' C28' H28E 109.5 . .
H28D C28' H28E 109.5 . .
C15' C28' H28F 109.5 . .
H28D C28' H28F 109.5 . .
H28E C28' H28F 109.5 . .
F4 P1 F5 91.3(3) . .
F4 P1 F6 89.0(3) . .
F5 P1 F6 179.3(3) . .
F4 P1 F2 179.1(3) . .
F5 P1 F2 87.9(3) . .
F6 P1 F2 91.7(3) . .
F4 P1 F3 90.8(3) . .
F5 P1 F3 92.5(3) . .
F6 P1 F3 88.1(3) . .
F2 P1 F3 89.7(2) . .
F4 P1 F1 89.3(3) . .
F5 P1 F1 89.7(3) . .
F6 P1 F1 89.6(3) . .
F2 P1 F1 90.2(3) . .
F3 P1 F1 177.8(3) . .
F8 P2 F8 89.1(3) 2_655 .
F8 P2 F7 179.2(2) 2_655 2_655
F8 P2 F7 90.2(2) . 2_655
F8 P2 F7 90.2(2) 2_655 .
F8 P2 F7 179.2(2) . .
F7 P2 F7 90.5(4) 2_655 .
F8 P2 F9 89.9(2) 2_655 2_655
F8 P2 F9 90.84(19) . 2_655
F7 P2 F9 89.8(2) 2_655 2_655
F7 P2 F9 89.5(2) . 2_655
F8 P2 F9 90.84(19) 2_655 .
F8 P2 F9 89.9(2) . .
F7 P2 F9 89.5(2) 2_655 .
F7 P2 F9 89.8(2) . .
F9 P2 F9 179.0(3) 2_655 .
F10 P3 F10 89.8(4) 2_556 .
F10 P3 F11 179.3(3) 2_556 2_556
F10 P3 F11 89.6(2) . 2_556
F10 P3 F11 89.6(2) 2_556 .
F10 P3 F11 179.3(3) . .
F11 P3 F11 91.0(3) 2_556 .
F10 P3 F12 90.3(2) 2_556 2_556
F10 P3 F12 90.4(2) . 2_556
F11 P3 F12 90.0(2) 2_556 2_556
F11 P3 F12 89.3(2) . 2_556
F10 P3 F12 90.4(2) 2_556 .
F10 P3 F12 90.3(2) . .
F11 P3 F12 89.3(2) 2_556 .
F11 P3 F12 90.0(2) . .
F12 P3 F12 179.0(3) 2_556 .

loop_
_geom_bond_atom_site_label_1
_geom_bond_atom_site_label_2
_geom_bond_distance
_geom_bond_site_symmetry_2
Ru1 C5 2.145(6) .
Ru1 C4 2.148(6) .
Ru1 C2 2.161(6) .
Ru1 C1 2.161(6) .
Ru1 C3 2.168(6) .
Ru1 C6 2.195(6) .
Ru1 C8 2.203(5) .
Ru1 C7 2.204(5) .
Ru1 C10 2.216(6) .
Ru1 C9 2.217(6) .
Fe1 C6 2.034(6) .
Fe1 C7 2.049(6) .
Fe1 C10 2.049(6) .
Fe1 C11 2.051(6) .
Fe1 C14 2.056(5) .
Fe1 C15 2.057(5) .
Fe1 C12 2.058(6) .
Fe1 C9 2.065(6) .
Fe1 C13 2.068(5) .
Fe1 C8 2.070(6) .
Ru1' C4' 2.138(6) .
Ru1' C5' 2.143(6) .
Ru1' C1' 2.143(6) .
Ru1' C3' 2.146(6) .
Ru1' C2' 2.147(6) .
Ru1' C6' 2.200(6) .
Ru1' C7' 2.210(5) .
Ru1' C8' 2.215(5) .
Ru1' C10' 2.226(5) .
Ru1' C9' 2.235(6) .
Fe1' C10' 2.032(6) .
Fe1' C6' 2.029(6) .
Fe1' C7' 2.044(5) .
Fe1' C15' 2.045(5) .
Fe1' C9' 2.054(6) .
Fe1' C14' 2.065(5) .
Fe1' C11' 2.066(6) .
Fe1' C8' 2.069(5) .
Fe1' C13' 2.072(5) .
Fe1' C12' 2.074(6) .
C1 C2 1.418(8) .
C1 C5 1.445(10) .
C1 C16 1.498(9) .
C2 C3 1.416(8) .
C2 C17 1.504(9) .
C3 C4 1.399(9) .
C3 C18 1.503(8) .
C4 C5 1.435(9) .
C4 C19 1.497(9) .
C5 C20 1.488(9) .
C6 C7 1.438(9) .
C6 C10 1.450(9) .
C6 H6 0.98(2) .
C7 C8 1.455(8) .
C7 C21 1.506(8) .
C8 C9 1.458(8) .
C8 C22 1.504(8) .
C9 C10 1.456(8) .
C9 C23 1.506(8) .
C10 C24 1.515(8) .
C11 C12 1.405(9) .
C11 C15 1.430(8) .
C11 H11A 1.0000 .
C12 C13 1.409(8) .
C12 C25 1.510(8) .
C13 C14 1.434(8) .
C13 C26 1.497(8) .
C14 C15 1.426(8) .
C14 C27 1.497(7) .
C15 C28 1.481(8) .
C16 H16A 0.9800 .
C16 H16B 0.9800 .
C16 H16C 0.9800 .
C17 H17A 0.9800 .
C17 H17B 0.9800 .
C17 H17C 0.9800 .
C18 H18A 0.9800 .
C18 H18B 0.9800 .
C18 H18C 0.9800 .
C19 H19A 0.9800 .
C19 H19B 0.9800 .
C19 H19C 0.9800 .
C20 H20D 0.9800 .
C20 H20E 0.9800 .
C20 H20F 0.9800 .
C21 H21A 0.9800 .
C21 H21B 0.9800 .
C21 H21C 0.9800 .
C22 H22A 0.9800 .
C22 H22B 0.9800 .
C22 H22C 0.9800 .
C23 H23A 0.9800 .
C23 H23B 0.9800 .
C23 H23C 0.9800 .
C24 H24D 0.9800 .
C24 H24E 0.9800 .
C24 H24F 0.9800 .
C25 H25A 0.9800 .
C25 H25B 0.9800 .
C25 H25C 0.9800 .
C26 H26A 0.9800 .
C26 H26B 0.9800 .
C26 H26C 0.9800 .
C27 H27A 0.9800 .
C27 H27B 0.9800 .
C27 H27C 0.9800 .
C28 H28A 0.9800 .
C28 H28B 0.9800 .
C28 H28C 0.9800 .
C1' C5' 1.386(9) .
C1' C2' 1.402(9) .
C1' C16' 1.523(9) .
C2' C3' 1.421(9) .
C2' C17' 1.505(9) .
C3' C4' 1.457(9) .
C3' C18' 1.500(9) .
C4' C5' 1.413(9) .
C4' C19' 1.497(9) .
C5' C20' 1.521(9) .
C6' C10' 1.441(8) .
C6' C7' 1.446(8) .
C6' H6' 1.03(7) .
C7' C8' 1.449(8) .
C7' C21' 1.520(8) .
C8' C9' 1.453(8) .
C8' C22' 1.507(8) .
C9' C10' 1.452(8) .
C9' C23' 1.495(8) .
C10' C24' 1.507(8) .
C11' C12' 1.413(8) .
C11' C15' 1.414(8) .
C11' H11B 1.0000 .
C12' C13' 1.440(8) .
C12' C25' 1.497(8) .
C13' C14' 1.431(8) .
C13' C26' 1.476(8) .
C14' C15' 1.423(8) .
C14' C27' 1.492(8) .
C15' C28' 1.494(8) .
C16' H16D 0.9800 .
C16' H16E 0.9800 .
C16' H16F 0.9800 .
C17' H17D 0.9800 .
C17' H17E 0.9800 .
C17' H17F 0.9800 .
C18' H18D 0.9800 .
C18' H18E 0.9800 .
C18' H18F 0.9800 .
C19' H19D 0.9800 .
C19' H19E 0.9800 .
C19' H19F 0.9800 .
C20' H20G 0.9800 .
C20' H20H 0.9800 .
C20' H20I 0.9800 .
C21' H21D 0.9800 .
C21' H21E 0.9800 .
C21' H21F 0.9800 .
C22' H22D 0.9800 .
C22' H22E 0.9800 .
C22' H22F 0.9800 .
C23' H23D 0.9800 .
C23' H23E 0.9800 .
C23' H23F 0.9800 .
C24' H24A 0.9800 .
C24' H24B 0.9800 .
C24' H24C 0.9800 .
C25' H25D 0.9800 .
C25' H25E 0.9800 .
C25' H25F 0.9800 .
C26' H26D 0.9800 .
C26' H26E 0.9800 .
C26' H26F 0.9800 .
C27' H27D 0.9800 .
C27' H27E 0.9800 .
C27' H27F 0.9800 .
C28' H28D 0.9800 .
C28' H28E 0.9800 .
C28' H28F 0.9800 .
P1 F4 1.565(5) .
P1 F5 1.570(5) .
P1 F6 1.574(5) .
P1 F2 1.577(5) .
P1 F3 1.586(4) .
P1 F1 1.590(4) .
P2 F8 1.592(4) 2_655
P2 F8 1.592(4) .
P2 F7 1.597(4) 2_655
P2 F7 1.597(4) .
P2 F9 1.600(3) 2_655
P2 F9 1.600(3) .
P3 F10 1.587(4) 2_556
P3 F10 1.587(4) .
P3 F11 1.590(4) 2_556
P3 F11 1.590(4) .
P3 F12 1.603(3) 2_556
P3 F12 1.603(3) .

loop_
_geom_torsion_atom_site_label_1
_geom_torsion_atom_site_label_2
_geom_torsion_atom_site_label_3
_geom_torsion_atom_site_label_4
_geom_torsion
C5 Ru1 C1 C2 117.3(5)
C4 Ru1 C1 C2 79.0(4)
C3 Ru1 C1 C2 36.9(3)
C6 Ru1 C1 C2 -108.6(4)
C8 Ru1 C1 C2 -37.3(14)
C7 Ru1 C1 C2 -69.3(4)
C10 Ru1 C1 C2 -151.0(3)
C9 Ru1 C1 C2 173.7(4)
C4 Ru1 C1 C5 -38.3(4)
C2 Ru1 C1 C5 -117.3(5)
C3 Ru1 C1 C5 -80.3(4)
C6 Ru1 C1 C5 134.2(4)
C8 Ru1 C1 C5 -154.6(12)
C7 Ru1 C1 C5 173.4(4)
C10 Ru1 C1 C5 91.7(4)
C9 Ru1 C1 C5 56.4(6)
C5 Ru1 C1 C16 -123.1(8)
C4 Ru1 C1 C16 -161.4(8)
C2 Ru1 C1 C16 119.6(8)
C3 Ru1 C1 C16 156.6(8)
C6 Ru1 C1 C16 11.1(8)
C8 Ru1 C1 C16 82.3(14)
C7 Ru1 C1 C16 50.3(8)
C10 Ru1 C1 C16 -31.3(8)
C9 Ru1 C1 C16 -66.7(9)
C5 C1 C2 C3 -0.6(6)
C16 C1 C2 C3 -179.7(6)
Ru1 C1 C2 C3 -61.3(4)
C5 C1 C2 C17 -179.0(6)
C16 C1 C2 C17 1.9(10)
Ru1 C1 C2 C17 120.3(6)
C5 C1 C2 Ru1 60.7(4)
C16 C1 C2 Ru1 -118.4(6)
C5 Ru1 C2 C3 80.3(4)
C4 Ru1 C2 C3 36.8(3)
C1 Ru1 C2 C3 118.8(5)
C6 Ru1 C2 C3 -150.4(3)
C8 Ru1 C2 C3 -69.4(4)
C7 Ru1 C2 C3 -108.5(4)
C10 Ru1 C2 C3 174.5(4)
C9 Ru1 C2 C3 -41.2(15)
C5 Ru1 C2 C1 -38.4(4)
C4 Ru1 C2 C1 -82.0(4)
C3 Ru1 C2 C1 -118.8(5)
C6 Ru1 C2 C1 90.8(4)
C8 Ru1 C2 C1 171.8(4)
C7 Ru1 C2 C1 132.7(4)
C10 Ru1 C2 C1 55.8(6)
C9 Ru1 C2 C1 -160.0(12)
C5 Ru1 C2 C17 -161.0(7)
C4 Ru1 C2 C17 155.5(7)
C1 Ru1 C2 C17 -122.5(7)
C3 Ru1 C2 C17 118.7(7)
C6 Ru1 C2 C17 -31.7(7)
C8 Ru1 C2 C17 49.3(7)
C7 Ru1 C2 C17 10.2(7)
C10 Ru1 C2 C17 -66.8(8)
C9 Ru1 C2 C17 77.5(15)
C1 C2 C3 C4 0.6(7)
C17 C2 C3 C4 179.1(5)
Ru1 C2 C3 C4 -60.5(4)
C1 C2 C3 C18 -177.6(5)
C17 C2 C3 C18 0.8(9)
Ru1 C2 C3 C18 121.3(6)
C1 C2 C3 Ru1 61.1(4)
C17 C2 C3 Ru1 -120.5(6)
C5 Ru1 C3 C4 38.0(4)
C2 Ru1 C3 C4 118.7(5)
C1 Ru1 C3 C4 81.6(4)
C6 Ru1 C3 C4 174.4(4)
C8 Ru1 C3 C4 -108.6(4)
C7 Ru1 C3 C4 -151.0(4)
C10 Ru1 C3 C4 -41.4(16)
C9 Ru1 C3 C4 -69.8(5)
C5 Ru1 C3 C2 -80.7(4)
C4 Ru1 C3 C2 -118.7(5)
C1 Ru1 C3 C2 -37.1(4)
C6 Ru1 C3 C2 55.7(5)
C8 Ru1 C3 C2 132.7(3)
C7 Ru1 C3 C2 90.3(4)
C10 Ru1 C3 C2 -160.1(14)
C9 Ru1 C3 C2 171.5(3)
C5 Ru1 C3 C18 159.0(7)
C4 Ru1 C3 C18 121.0(8)
C2 Ru1 C3 C18 -120.3(8)
C1 Ru1 C3 C18 -157.4(7)
C6 Ru1 C3 C18 -64.6(8)
C8 Ru1 C3 C18 12.4(7)
C7 Ru1 C3 C18 -30.0(7)
C10 Ru1 C3 C18 79.6(16)
C9 Ru1 C3 C18 51.2(7)
C2 C3 C4 C5 -0.4(7)
C18 C3 C4 C5 177.8(6)
Ru1 C3 C4 C5 -61.1(4)
C2 C3 C4 C19 -178.1(6)
C18 C3 C4 C19 0.2(10)
Ru1 C3 C4 C19 121.3(7)
C2 C3 C4 Ru1 60.7(4)
C18 C3 C4 Ru1 -121.1(6)
C5 Ru1 C4 C3 -118.2(5)
C2 Ru1 C4 C3 -37.1(3)
C1 Ru1 C4 C3 -79.7(4)
C6 Ru1 C4 C3 -155.6(17)
C8 Ru1 C4 C3 90.3(4)
C7 Ru1 C4 C3 53.8(6)
C10 Ru1 C4 C3 172.2(3)
C9 Ru1 C4 C3 133.1(4)
C2 Ru1 C4 C5 81.1(4)
C1 Ru1 C4 C5 38.5(4)
C3 Ru1 C4 C5 118.2(5)
C6 Ru1 C4 C5 -37(2)
C8 Ru1 C4 C5 -151.5(4)
C7 Ru1 C4 C5 172.0(4)
C10 Ru1 C4 C5 -69.6(5)
C9 Ru1 C4 C5 -108.7(4)
C5 Ru1 C4 C19 119.7(9)
C2 Ru1 C4 C19 -159.2(8)
C1 Ru1 C4 C19 158.2(8)
C3 Ru1 C4 C19 -122.1(9)
C6 Ru1 C4 C19 82(2)
C8 Ru1 C4 C19 -31.9(8)
C7 Ru1 C4 C19 -68.3(9)
C10 Ru1 C4 C19 50.1(8)
C9 Ru1 C4 C19 11.0(8)
C3 C4 C5 C1 0.1(7)
C19 C4 C5 C1 177.8(6)
Ru1 C4 C5 C1 -62.0(4)
C3 C4 C5 C20 -178.4(6)
C19 C4 C5 C20 -0.8(11)
Ru1 C4 C5 C20 119.5(7)
C3 C4 C5 Ru1 62.1(4)
C19 C4 C5 Ru1 -120.3(6)
C2 C1 C5 C4 0.3(6)
C16 C1 C5 C4 179.4(6)
Ru1 C1 C5 C4 61.7(4)
C2 C1 C5 C20 178.9(6)
C16 C1 C5 C20 -2.0(10)
Ru1 C1 C5 C20 -119.7(6)
C2 C1 C5 Ru1 -61.4(4)
C16 C1 C5 Ru1 117.7(6)
C2 Ru1 C5 C4 -79.3(4)
C1 Ru1 C5 C4 -116.8(5)
C3 Ru1 C5 C4 -36.8(4)
C6 Ru1 C5 C4 173.9(4)
C8 Ru1 C5 C4 55.0(6)
C7 Ru1 C5 C4 -150.6(14)
C10 Ru1 C5 C4 134.4(4)
C9 Ru1 C5 C4 91.7(4)
C4 Ru1 C5 C1 116.8(5)
C2 Ru1 C5 C1 37.6(3)
C3 Ru1 C5 C1 80.0(4)
C6 Ru1 C5 C1 -69.3(5)
C8 Ru1 C5 C1 171.8(4)
C7 Ru1 C5 C1 -33.8(16)
C10 Ru1 C5 C1 -108.8(4)
C9 Ru1 C5 C1 -151.4(3)
C4 Ru1 C5 C20 -123.6(10)
C2 Ru1 C5 C20 157.1(9)
C1 Ru1 C5 C20 119.5(10)
C3 Ru1 C5 C20 -160.4(9)
C6 Ru1 C5 C20 50.2(10)
C8 Ru1 C5 C20 -68.7(10)
C7 Ru1 C5 C20 85.8(17)
C10 Ru1 C5 C20 10.8(9)
C9 Ru1 C5 C20 -31.9(9)
C10 Fe1 C6 C7 120.4(5)
C11 Fe1 C6 C7 -64.7(4)
C14 Fe1 C6 C7 -146.3(3)
C15 Fe1 C6 C7 -103.3(3)
C12 Fe1 C6 C7 -41.7(15)
C9 Fe1 C6 C7 82.3(4)
C13 Fe1 C6 C7 179.7(4)
C8 Fe1 C6 C7 38.1(3)
C7 Fe1 C6 C10 -120.4(5)
C11 Fe1 C6 C10 174.8(3)
C14 Fe1 C6 C10 93.3(4)
C15 Fe1 C6 C10 136.2(3)
C12 Fe1 C6 C10 -162.1(13)
C9 Fe1 C6 C10 -38.1(3)
C13 Fe1 C6 C10 59.2(5)
C8 Fe1 C6 C10 -82.3(4)
C7 Fe1 C6 Ru1 -60.1(3)
C10 Fe1 C6 Ru1 60.3(3)
C11 Fe1 C6 Ru1 -124.8(3)
C14 Fe1 C6 Ru1 153.6(3)
C15 Fe1 C6 Ru1 -163.4(3)
C12 Fe1 C6 Ru1 -101.8(14)
C9 Fe1 C6 Ru1 22.2(3)
C13 Fe1 C6 Ru1 119.6(4)
C8 Fe1 C6 Ru1 -22.0(3)
C5 Ru1 C6 C7 171.9(4)
C4 Ru1 C6 C7 -155.3(17)
C2 Ru1 C6 C7 89.6(4)
C1 Ru1 C6 C7 131.9(4)
C3 Ru1 C6 C7 53.8(5)
C8 Ru1 C6 C7 -37.8(3)
C10 Ru1 C6 C7 -118.5(5)
C9 Ru1 C6 C7 -80.8(4)
C5 Ru1 C6 C10 -69.6(5)
C4 Ru1 C6 C10 -37(2)
C2 Ru1 C6 C10 -151.9(3)
C1 Ru1 C6 C10 -109.6(4)
C3 Ru1 C6 C10 172.3(4)
C8 Ru1 C6 C10 80.7(4)
C7 Ru1 C6 C10 118.5(5)
C9 Ru1 C6 C10 37.7(3)
C5 Ru1 C6 Fe1 -128.8(3)
C4 Ru1 C6 Fe1 -96.0(18)
C2 Ru1 C6 Fe1 148.9(3)
C1 Ru1 C6 Fe1 -168.8(3)
C3 Ru1 C6 Fe1 113.1(4)
C8 Ru1 C6 Fe1 21.5(3)
C7 Ru1 C6 Fe1 59.3(3)
C10 Ru1 C6 Fe1 -59.2(3)
C9 Ru1 C6 Fe1 -21.5(3)
C10 C6 C7 C8 -0.7(6)
Fe1 C6 C7 C8 -59.5(4)
Ru1 C6 C7 C8 61.3(4)
C10 C6 C7 C21 179.6(6)
Fe1 C6 C7 C21 120.7(6)
Ru1 C6 C7 C21 -118.5(6)
C10 C6 C7 Fe1 58.9(4)
Ru1 C6 C7 Fe1 120.8(2)
C10 C6 C7 Ru1 -61.9(4)
Fe1 C6 C7 Ru1 -120.8(2)
C10 Fe1 C7 C6 -37.5(3)
C11 Fe1 C7 C6 135.1(3)
C14 Fe1 C7 C6 59.9(5)
C15 Fe1 C7 C6 92.1(4)
C12 Fe1 C7 C6 171.8(3)
C9 Fe1 C7 C6 -81.8(4)
C13 Fe1 C7 C6 -179(56)
C8 Fe1 C7 C6 -119.1(5)
C6 Fe1 C7 C8 119.1(5)
C10 Fe1 C7 C8 81.6(3)
C11 Fe1 C7 C8 -105.8(3)
C14 Fe1 C7 C8 179.0(4)
C15 Fe1 C7 C8 -148.8(3)
C12 Fe1 C7 C8 -69.0(4)
C9 Fe1 C7 C8 37.4(3)
C13 Fe1 C7 C8 -59.6(16)
C6 Fe1 C7 C21 -121.8(8)
C10 Fe1 C7 C21 -159.3(7)
C11 Fe1 C7 C21 13.3(7)
C14 Fe1 C7 C21 -61.9(8)
C15 Fe1 C7 C21 -29.7(7)
C12 Fe1 C7 C21 50.0(8)
C9 Fe1 C7 C21 156.4(7)
C13 Fe1 C7 C21 59.4(18)
C8 Fe1 C7 C21 119.1(8)
C6 Fe1 C7 Ru1 59.1(3)
C10 Fe1 C7 Ru1 21.6(3)
C11 Fe1 C7 Ru1 -165.8(3)
C14 Fe1 C7 Ru1 119.0(3)
C15 Fe1 C7 Ru1 151.2(2)
C12 Fe1 C7 Ru1 -129.1(3)
C9 Fe1 C7 Ru1 -22.7(3)
C13 Fe1 C7 Ru1 -119.7(14)
C8 Fe1 C7 Ru1 -60.0(3)
C5 Ru1 C7 C6 -41.6(16)
C4 Ru1 C7 C6 174.4(4)
C2 Ru1 C7 C6 -109.4(4)
C1 Ru1 C7 C6 -70.5(4)
C3 Ru1 C7 C6 -151.3(3)
C8 Ru1 C7 C6 117.7(5)
C10 Ru1 C7 C6 37.3(3)
C9 Ru1 C7 C6 80.0(4)
C5 Ru1 C7 C8 -159.4(14)
C4 Ru1 C7 C8 56.6(6)
C2 Ru1 C7 C8 132.9(3)
C1 Ru1 C7 C8 171.7(3)
C3 Ru1 C7 C8 91.0(4)
C6 Ru1 C7 C8 -117.7(5)
C10 Ru1 C7 C8 -80.5(4)
C9 Ru1 C7 C8 -37.7(3)
C5 Ru1 C7 C21 81.2(16)
C4 Ru1 C7 C21 -62.8(8)
C2 Ru1 C7 C21 13.4(7)
C1 Ru1 C7 C21 52.3(8)
C3 Ru1 C7 C21 -28.5(7)
C6 Ru1 C7 C21 122.8(8)
C8 Ru1 C7 C21 -119.5(8)
C10 Ru1 C7 C21 160.1(7)
C9 Ru1 C7 C21 -157.2(7)
C5 Ru1 C7 Fe1 -99.7(15)
C4 Ru1 C7 Fe1 116.3(4)
C2 Ru1 C7 Fe1 -167.4(2)
C1 Ru1 C7 Fe1 -128.6(3)
C3 Ru1 C7 Fe1 150.6(3)
C6 Ru1 C7 Fe1 -58.1(3)
C8 Ru1 C7 Fe1 59.7(3)
C10 Ru1 C7 Fe1 -20.8(3)
C9 Ru1 C7 Fe1 21.9(2)
C6 C7 C8 C9 0.7(6)
C21 C7 C8 C9 -179.5(5)
Fe1 C7 C8 C9 -58.1(4)
Ru1 C7 C8 C9 61.9(4)
C6 C7 C8 C22 179.7(6)
C21 C7 C8 C22 -0.5(9)
Fe1 C7 C8 C22 120.9(6)
Ru1 C7 C8 C22 -119.1(6)
C6 C7 C8 Fe1 58.8(4)
C21 C7 C8 Fe1 -121.5(6)
Ru1 C7 C8 Fe1 120.0(2)
C6 C7 C8 Ru1 -61.2(4)
C21 C7 C8 Ru1 118.6(6)
Fe1 C7 C8 Ru1 -120.0(2)
C6 Fe1 C8 C7 -38.0(3)
C10 Fe1 C8 C7 -82.5(4)
C11 Fe1 C8 C7 89.8(4)
C14 Fe1 C8 C7 -174(2)
C15 Fe1 C8 C7 54.0(5)
C12 Fe1 C8 C7 132.5(3)
C9 Fe1 C8 C7 -120.2(5)
C13 Fe1 C8 C7 169.7(3)
C6 Fe1 C8 C9 82.3(4)
C7 Fe1 C8 C9 120.2(5)
C10 Fe1 C8 C9 37.8(3)
C11 Fe1 C8 C9 -150.0(3)
C14 Fe1 C8 C9 -54(2)
C15 Fe1 C8 C9 174.3(4)
C12 Fe1 C8 C9 -107.3(4)
C13 Fe1 C8 C9 -70.1(4)
C6 Fe1 C8 C22 -157.5(7)
C7 Fe1 C8 C22 -119.5(8)
C10 Fe1 C8 C22 158.0(7)
C11 Fe1 C8 C22 -29.8(7)
C14 Fe1 C8 C22 66(2)
C15 Fe1 C8 C22 -65.5(8)
C12 Fe1 C8 C22 12.9(7)
C9 Fe1 C8 C22 120.2(8)
C13 Fe1 C8 C22 50.1(8)
C6 Fe1 C8 Ru1 21.7(3)
C7 Fe1 C8 Ru1 59.6(3)
C10 Fe1 C8 Ru1 -22.8(3)
C11 Fe1 C8 Ru1 149.4(3)
C14 Fe1 C8 Ru1 -115(2)
C15 Fe1 C8 Ru1 113.7(3)
C12 Fe1 C8 Ru1 -167.9(3)
C9 Fe1 C8 Ru1 -60.6(3)
C13 Fe1 C8 Ru1 -130.7(3)
C5 Ru1 C8 C7 174.1(4)
C4 Ru1 C8 C7 -149.8(3)
C2 Ru1 C8 C7 -69.3(4)
C1 Ru1 C8 C7 -38.1(14)
C3 Ru1 C8 C7 -108.2(4)
C6 Ru1 C8 C7 37.4(3)
C10 Ru1 C8 C7 80.2(4)
C9 Ru1 C8 C7 117.6(5)
C5 Ru1 C8 C9 56.5(6)
C4 Ru1 C8 C9 92.6(4)
C2 Ru1 C8 C9 173.1(3)
C1 Ru1 C8 C9 -155.7(12)
C3 Ru1 C8 C9 134.2(3)
C6 Ru1 C8 C9 -80.2(4)
C7 Ru1 C8 C9 -117.6(5)
C10 Ru1 C8 C9 -37.4(3)
C5 Ru1 C8 C22 -65.0(8)
C4 Ru1 C8 C22 -28.9(7)
C2 Ru1 C8 C22 51.6(7)
C1 Ru1 C8 C22 82.9(14)
C3 Ru1 C8 C22 12.8(7)
C6 Ru1 C8 C22 158.3(7)
C7 Ru1 C8 C22 120.9(8)
C10 Ru1 C8 C22 -158.9(7)
C9 Ru1 C8 C22 -121.5(8)
C5 Ru1 C8 Fe1 115.8(4)
C4 Ru1 C8 Fe1 151.9(3)
C2 Ru1 C8 Fe1 -127.6(3)
C1 Ru1 C8 Fe1 -96.3(12)
C3 Ru1 C8 Fe1 -166.4(2)
C6 Ru1 C8 Fe1 -20.9(3)
C7 Ru1 C8 Fe1 -58.3(3)
C10 Ru1 C8 Fe1 21.9(2)
C9 Ru1 C8 Fe1 59.3(3)
C7 C8 C9 C10 -0.5(6)
C22 C8 C9 C10 -179.5(6)
Fe1 C8 C9 C10 -58.1(4)
Ru1 C8 C9 C10 61.1(4)
C7 C8 C9 C23 179.4(6)
C22 C8 C9 C23 0.4(10)
Fe1 C8 C9 C23 121.7(6)
Ru1 C8 C9 C23 -119.0(6)
C7 C8 C9 Fe1 57.7(4)
C22 C8 C9 Fe1 -121.3(6)
Ru1 C8 C9 Fe1 119.3(2)
C7 C8 C9 Ru1 -61.6(4)
C22 C8 C9 Ru1 119.4(6)
Fe1 C8 C9 Ru1 -119.3(2)
C6 Fe1 C9 C10 38.3(4)
C7 Fe1 C9 C10 82.3(4)
C11 Fe1 C9 C10 173.1(4)
C14 Fe1 C9 C10 -66.9(4)
C15 Fe1 C9 C10 -25(2)
C12 Fe1 C9 C10 -150.2(3)
C13 Fe1 C9 C10 -106.9(4)
C8 Fe1 C9 C10 119.8(5)
C6 Fe1 C9 C8 -81.5(4)
C7 Fe1 C9 C8 -37.5(3)
C10 Fe1 C9 C8 -119.8(5)
C11 Fe1 C9 C8 53.4(5)
C14 Fe1 C9 C8 173.3(3)
C15 Fe1 C9 C8 -145(2)
C12 Fe1 C9 C8 90.0(4)
C13 Fe1 C9 C8 133.4(3)
C6 Fe1 C9 C23 157.2(7)
C7 Fe1 C9 C23 -158.7(7)
C10 Fe1 C9 C23 119.0(8)
C11 Fe1 C9 C23 -67.9(8)
C14 Fe1 C9 C23 52.1(8)
C15 Fe1 C9 C23 94(2)
C12 Fe1 C9 C23 -31.2(7)
C13 Fe1 C9 C23 12.1(7)
C8 Fe1 C9 C23 -121.2(8)
C6 Fe1 C9 Ru1 -21.7(3)
C7 Fe1 C9 Ru1 22.4(3)
C10 Fe1 C9 Ru1 -60.0(3)
C11 Fe1 C9 Ru1 113.2(4)
C14 Fe1 C9 Ru1 -126.8(3)
C15 Fe1 C9 Ru1 -85(2)
C12 Fe1 C9 Ru1 149.8(3)
C13 Fe1 C9 Ru1 -166.8(2)
C8 Fe1 C9 Ru1 59.8(3)
C5 Ru1 C9 C10 91.3(4)
C4 Ru1 C9 C10 134.8(4)
C2 Ru1 C9 C10 -151.4(12)
C1 Ru1 C9 C10 53.9(6)
C3 Ru1 C9 C10 173.7(3)
C6 Ru1 C9 C10 -37.7(3)
C8 Ru1 C9 C10 -118.0(5)
C7 Ru1 C9 C10 -80.3(4)
C5 Ru1 C9 C8 -150.7(4)
C4 Ru1 C9 C8 -107.2(4)
C2 Ru1 C9 C8 -33.3(15)
C1 Ru1 C9 C8 171.9(4)
C3 Ru1 C9 C8 -68.2(4)
C6 Ru1 C9 C8 80.3(4)
C7 Ru1 C9 C8 37.8(3)
C10 Ru1 C9 C8 118.0(5)
C5 Ru1 C9 C23 -29.0(7)
C4 Ru1 C9 C23 14.5(7)
C2 Ru1 C9 C23 88.3(15)
C1 Ru1 C9 C23 -66.4(8)
C3 Ru1 C9 C23 53.4(7)
C6 Ru1 C9 C23 -158.0(7)
C8 Ru1 C9 C23 121.7(7)
C7 Ru1 C9 C23 159.4(7)
C10 Ru1 C9 C23 -120.3(8)
C5 Ru1 C9 Fe1 149.9(3)
C4 Ru1 C9 Fe1 -166.6(3)
C2 Ru1 C9 Fe1 -92.7(13)
C1 Ru1 C9 Fe1 112.5(4)
C3 Ru1 C9 Fe1 -127.6(3)
C6 Ru1 C9 Fe1 20.9(3)
C8 Ru1 C9 Fe1 -59.4(3)
C7 Ru1 C9 Fe1 -21.6(2)
C10 Ru1 C9 Fe1 58.6(3)
C8 C9 C10 C6 0.1(7)
C23 C9 C10 C6 -179.8(6)
Fe1 C9 C10 C6 -58.6(4)
Ru1 C9 C10 C6 60.9(4)
C8 C9 C10 C24 179.6(6)
C23 C9 C10 C24 -0.2(10)
Fe1 C9 C10 C24 120.9(7)
Ru1 C9 C10 C24 -119.6(6)
C8 C9 C10 Fe1 58.7(4)
C23 C9 C10 Fe1 -121.2(6)
Ru1 C9 C10 Fe1 119.5(2)
C8 C9 C10 Ru1 -60.8(4)
C23 C9 C10 Ru1 119.4(6)
Fe1 C9 C10 Ru1 -119.5(2)
C7 C6 C10 C9 0.4(7)
Fe1 C6 C10 C9 59.4(4)
Ru1 C6 C10 C9 -61.4(4)
C7 C6 C10 C24 -179.2(6)
Fe1 C6 C10 C24 -120.2(7)
Ru1 C6 C10 C24 119.1(7)
C7 C6 C10 Fe1 -59.0(4)
Ru1 C6 C10 Fe1 -120.7(2)
C7 C6 C10 Ru1 61.7(4)
Fe1 C6 C10 Ru1 120.7(2)
C6 Fe1 C10 C9 -119.0(5)
C7 Fe1 C10 C9 -81.8(4)
C11 Fe1 C10 C9 -149.2(16)
C14 Fe1 C10 C9 136.2(3)
C15 Fe1 C10 C9 176.5(3)
C12 Fe1 C10 C9 55.8(5)
C13 Fe1 C10 C9 92.2(4)
C8 Fe1 C10 C9 -37.6(3)
C7 Fe1 C10 C6 37.2(3)
C11 Fe1 C10 C6 -30.2(18)
C14 Fe1 C10 C6 -104.8(4)
C15 Fe1 C10 C6 -64.5(4)
C12 Fe1 C10 C6 174.8(4)
C9 Fe1 C10 C6 119.0(5)
C13 Fe1 C10 C6 -148.8(3)
C8 Fe1 C10 C6 81.4(4)
C6 Fe1 C10 C24 120.8(8)
C7 Fe1 C10 C24 158.0(8)
C11 Fe1 C10 C24 90.6(19)
C14 Fe1 C10 C24 16.0(8)
C15 Fe1 C10 C24 56.3(8)
C12 Fe1 C10 C24 -64.4(9)
C9 Fe1 C10 C24 -120.2(8)
C13 Fe1 C10 C24 -28.0(8)
C8 Fe1 C10 C24 -157.8(8)
C6 Fe1 C10 Ru1 -58.6(3)
C7 Fe1 C10 Ru1 -21.4(3)
C11 Fe1 C10 Ru1 -88.8(17)
C14 Fe1 C10 Ru1 -163.4(2)
C15 Fe1 C10 Ru1 -123.1(3)
C12 Fe1 C10 Ru1 116.2(4)
C9 Fe1 C10 Ru1 60.4(3)
C13 Fe1 C10 Ru1 152.5(2)
C8 Fe1 C10 Ru1 22.8(3)
C5 Ru1 C10 C9 -108.7(4)
C4 Ru1 C10 C9 -68.6(4)
C2 Ru1 C10 C9 171.4(4)
C1 Ru1 C10 C9 -152.4(3)
C3 Ru1 C10 C9 -33.0(16)
C6 Ru1 C10 C9 117.6(5)
C8 Ru1 C10 C9 37.5(3)
C7 Ru1 C10 C9 80.5(4)
C5 Ru1 C10 C6 133.7(4)
C4 Ru1 C10 C6 173.9(3)
C2 Ru1 C10 C6 53.8(6)
C1 Ru1 C10 C6 90.1(4)
C3 Ru1 C10 C6 -150.5(14)
C8 Ru1 C10 C6 -80.0(4)
C7 Ru1 C10 C6 -37.0(3)
C9 Ru1 C10 C6 -117.6(5)
C5 Ru1 C10 C24 12.1(8)
C4 Ru1 C10 C24 52.2(8)
C2 Ru1 C10 C24 -67.8(8)
C1 Ru1 C10 C24 -31.6(8)
C3 Ru1 C10 C24 87.8(16)
C6 Ru1 C10 C24 -121.6(8)
C8 Ru1 C10 C24 158.3(7)
C7 Ru1 C10 C24 -158.7(7)
C9 Ru1 C10 C24 120.8(8)
C5 Ru1 C10 Fe1 -168.5(3)
C4 Ru1 C10 Fe1 -128.3(3)
C2 Ru1 C10 Fe1 111.6(4)
C1 Ru1 C10 Fe1 147.9(3)
C3 Ru1 C10 Fe1 -92.8(15)
C6 Ru1 C10 Fe1 57.8(3)
C8 Ru1 C10 Fe1 -22.2(3)
C7 Ru1 C10 Fe1 20.7(3)
C9 Ru1 C10 Fe1 -59.8(3)
C6 Fe1 C11 C12 174.4(3)
C7 Fe1 C11 C12 135.9(4)
C10 Fe1 C11 C12 -159.1(16)
C14 Fe1 C11 C12 -81.5(4)
C15 Fe1 C11 C12 -119.9(5)
C9 Fe1 C11 C12 57.1(5)
C13 Fe1 C11 C12 -37.4(3)
C8 Fe1 C11 C12 92.2(4)
C6 Fe1 C11 C15 -65.7(4)
C7 Fe1 C11 C15 -104.2(4)
C10 Fe1 C11 C15 -39.2(18)
C14 Fe1 C11 C15 38.4(3)
C12 Fe1 C11 C15 119.9(5)
C9 Fe1 C11 C15 177.1(4)
C13 Fe1 C11 C15 82.6(4)
C8 Fe1 C11 C15 -147.8(3)
C15 C11 C12 C13 0.7(6)
Fe1 C11 C12 C13 60.1(4)
C15 C11 C12 C25 178.5(5)
Fe1 C11 C12 C25 -122.2(6)
C15 C11 C12 Fe1 -59.3(4)
C6 Fe1 C12 C11 -27.1(16)
C7 Fe1 C12 C11 -62.9(4)
C10 Fe1 C12 C11 175.0(4)
C14 Fe1 C12 C11 81.4(4)
C15 Fe1 C12 C11 37.5(3)
C9 Fe1 C12 C11 -147.8(3)
C13 Fe1 C12 C11 119.3(5)
C8 Fe1 C12 C11 -103.6(4)
C6 Fe1 C12 C13 -146.3(13)
C7 Fe1 C12 C13 177.8(3)
C10 Fe1 C12 C13 55.7(6)
C11 Fe1 C12 C13 -119.3(5)
C14 Fe1 C12 C13 -37.8(3)
C15 Fe1 C12 C13 -81.7(4)
C9 Fe1 C12 C13 93.0(4)
C8 Fe1 C12 C13 137.1(4)
C6 Fe1 C12 C25 93.6(15)
C7 Fe1 C12 C25 57.8(7)
C10 Fe1 C12 C25 -64.3(8)
C11 Fe1 C12 C25 120.7(7)
C14 Fe1 C12 C25 -157.9(7)
C15 Fe1 C12 C25 158.2(7)
C9 Fe1 C12 C25 -27.1(7)
C13 Fe1 C12 C25 -120.0(8)
C8 Fe1 C12 C25 17.1(7)
C11 C12 C13 C14 -0.7(6)
C25 C12 C13 C14 -178.5(5)
Fe1 C12 C13 C14 58.9(4)
C11 C12 C13 C26 177.4(6)
C25 C12 C13 C26 -0.4(10)
Fe1 C12 C13 C26 -123.0(6)
C11 C12 C13 Fe1 -59.6(4)
C25 C12 C13 Fe1 122.6(6)
C6 Fe1 C13 C12 170.5(4)
C7 Fe1 C13 C12 -11.0(17)
C10 Fe1 C13 C12 -149.9(4)
C11 Fe1 C13 C12 37.4(3)
C14 Fe1 C13 C12 119.3(5)
C15 Fe1 C13 C12 81.6(4)
C9 Fe1 C13 C12 -104.8(4)
C8 Fe1 C13 C12 -63.1(5)
C6 Fe1 C13 C14 51.2(6)
C7 Fe1 C13 C14 -130.3(14)
C10 Fe1 C13 C14 90.8(4)
C11 Fe1 C13 C14 -81.9(4)
C15 Fe1 C13 C14 -37.7(3)
C12 Fe1 C13 C14 -119.3(5)
C9 Fe1 C13 C14 135.9(3)
C8 Fe1 C13 C14 177.5(3)
C6 Fe1 C13 C26 -68.1(7)
C7 Fe1 C13 C26 110.4(15)
C10 Fe1 C13 C26 -28.5(6)
C11 Fe1 C13 C26 158.8(6)
C14 Fe1 C13 C26 -119.3(7)
C15 Fe1 C13 C26 -157.0(6)
C12 Fe1 C13 C26 121.4(7)
C9 Fe1 C13 C26 16.6(6)
C8 Fe1 C13 C26 58.2(7)
C12 C13 C14 C15 0.5(6)
C26 C13 C14 C15 -177.7(5)
Fe1 C13 C14 C15 59.6(4)
C12 C13 C14 C27 176.9(5)
C26 C13 C14 C27 -1.2(9)
Fe1 C13 C14 C27 -123.9(6)
C12 C13 C14 Fe1 -59.2(4)
C26 C13 C14 Fe1 122.7(6)
C6 Fe1 C14 C15 88.4(4)
C7 Fe1 C14 C15 49.6(5)
C10 Fe1 C14 C15 133.4(3)
C11 Fe1 C14 C15 -38.6(3)
C12 Fe1 C14 C15 -81.9(4)
C9 Fe1 C14 C15 173.9(3)
C13 Fe1 C14 C15 -119.1(5)
C8 Fe1 C14 C15 -137(2)
C6 Fe1 C14 C13 -152.5(4)
C7 Fe1 C14 C13 168.7(4)
C10 Fe1 C14 C13 -107.5(4)
C11 Fe1 C14 C13 80.5(4)
C15 Fe1 C14 C13 119.1(5)
C12 Fe1 C14 C13 37.2(3)
C9 Fe1 C14 C13 -67.0(4)
C8 Fe1 C14 C13 -18(2)
C6 Fe1 C14 C27 -31.9(6)
C7 Fe1 C14 C27 -70.8(7)
C10 Fe1 C14 C27 13.1(6)
C11 Fe1 C14 C27 -158.9(6)
C15 Fe1 C14 C27 -120.4(7)
C12 Fe1 C14 C27 157.7(6)
C9 Fe1 C14 C27 53.5(6)
C13 Fe1 C14 C27 120.5(7)
C8 Fe1 C14 C27 103(2)
C13 C14 C15 C11 0.0(6)
C27 C14 C15 C11 -176.5(5)
Fe1 C14 C15 C11 59.8(4)
C13 C14 C15 C28 -179.8(5)
C27 C14 C15 C28 3.8(9)
Fe1 C14 C15 C28 -119.9(6)
C13 C14 C15 Fe1 -59.8(4)
C27 C14 C15 Fe1 123.7(6)
C12 C11 C15 C14 -0.4(6)
Fe1 C11 C15 C14 -60.0(4)
C12 C11 C15 C28 179.3(5)
Fe1 C11 C15 C28 119.7(5)
C12 C11 C15 Fe1 59.6(4)
C6 Fe1 C15 C14 -107.8(4)
C7 Fe1 C15 C14 -151.5(3)
C10 Fe1 C15 C14 -68.8(4)
C11 Fe1 C15 C14 117.8(5)
C12 Fe1 C15 C14 81.0(3)
C9 Fe1 C15 C14 -46(2)
C13 Fe1 C15 C14 37.8(3)
C8 Fe1 C15 C14 173.3(3)
C6 Fe1 C15 C11 134.4(4)
C7 Fe1 C15 C11 90.7(4)
C10 Fe1 C15 C11 173.4(4)
C14 Fe1 C15 C11 -117.8(5)
C12 Fe1 C15 C11 -36.8(3)
C9 Fe1 C15 C11 -164(2)
C13 Fe1 C15 C11 -80.0(4)
C8 Fe1 C15 C11 55.5(5)
C6 Fe1 C15 C28 14.5(6)
C7 Fe1 C15 C28 -29.2(6)
C10 Fe1 C15 C28 53.5(6)
C11 Fe1 C15 C28 -119.9(7)
C14 Fe1 C15 C28 122.3(6)
C12 Fe1 C15 C28 -156.7(6)
C9 Fe1 C15 C28 76(2)
C13 Fe1 C15 C28 160.1(6)
C8 Fe1 C15 C28 -64.4(7)
C4' Ru1' C1' C5' -37.0(4)
C3' Ru1' C1' C5' -81.3(4)
C2' Ru1' C1' C5' -119.0(6)
C6' Ru1' C1' C5' 110.2(4)
C7' Ru1' C1' C5' 152.3(4)
C8' Ru1' C1' C5' -173.5(4)
C10' Ru1' C1' C5' 72.1(5)
C9' Ru1' C1' C5' 47.8(15)
C4' Ru1' C1' C2' 82.0(4)
C5' Ru1' C1' C2' 119.0(6)
C3' Ru1' C1' C2' 37.7(4)
C6' Ru1' C1' C2' -130.7(4)
C7' Ru1' C1' C2' -88.7(4)
C8' Ru1' C1' C2' -54.4(6)
C10' Ru1' C1' C2' -168.9(4)
C9' Ru1' C1' C2' 166.9(13)
C4' Ru1' C1' C16' -158.2(7)
C5' Ru1' C1' C16' -121.3(8)
C3' Ru1' C1' C16' 157.4(8)
C2' Ru1' C1' C16' 119.7(8)
C6' Ru1' C1' C16' -11.0(7)
C7' Ru1' C1' C16' 31.0(7)
C8' Ru1' C1' C16' 65.3(8)
C10' Ru1' C1' C16' -49.2(8)
C9' Ru1' C1' C16' -73.4(16)
C5' C1' C2' C3' 0.1(7)
C16' C1' C2' C3' 179.4(6)
Ru1' C1' C2' C3' -61.2(4)
C5' C1' C2' C17' -178.9(6)
C16' C1' C2' C17' 0.5(10)
Ru1' C1' C2' C17' 119.9(7)
C5' C1' C2' Ru1' 61.2(4)
C16' C1' C2' Ru1' -119.4(6)
C4' Ru1' C2' C1' -79.3(4)
C5' Ru1' C2' C1' -36.5(4)
C3' Ru1' C2' C1' -118.0(5)
C6' Ru1' C2' C1' 71.1(5)
C7' Ru1' C2' C1' 109.8(4)
C8' Ru1' C2' C1' 151.5(4)
C10' Ru1' C2' C1' 46.9(13)
C9' Ru1' C2' C1' -175.7(4)
C4' Ru1' C2' C3' 38.7(4)
C5' Ru1' C2' C3' 81.5(4)
C1' Ru1' C2' C3' 118.0(5)
C6' Ru1' C2' C3' -170.9(3)
C7' Ru1' C2' C3' -132.2(4)
C8' Ru1' C2' C3' -90.6(4)
C10' Ru1' C2' C3' 164.9(10)
C9' Ru1' C2' C3' -57.7(6)
C4' Ru1' C2' C17' 157.9(8)
C5' Ru1' C2' C17' -159.3(8)
C1' Ru1' C2' C17' -122.8(9)
C3' Ru1' C2' C17' 119.2(8)
C6' Ru1' C2' C17' -51.7(8)
C7' Ru1' C2' C17' -13.0(8)
C8' Ru1' C2' C17' 28.7(8)
C10' Ru1' C2' C17' -75.9(14)
C9' Ru1' C2' C17' 61.5(9)
C1' C2' C3' C4' 0.6(7)
C17' C2' C3' C4' 179.5(6)
Ru1' C2' C3' C4' -60.7(4)
C1' C2' C3' C18' -177.8(6)
C17' C2' C3' C18' 1.2(10)
Ru1' C2' C3' C18' 120.9(6)
C1' C2' C3' Ru1' 61.2(4)
C17' C2' C3' Ru1' -119.8(6)
C4' Ru1' C3' C2' -117.4(5)
C5' Ru1' C3' C2' -79.2(4)
C1' Ru1' C3' C2' -37.2(4)
C6' Ru1' C3' C2' 37.8(13)
C7' Ru1' C3' C2' 69.4(4)
C8' Ru1' C3' C2' 109.1(4)
C10' Ru1' C3' C2' -174.0(4)
C9' Ru1' C3' C2' 151.1(4)
C5' Ru1' C3' C4' 38.2(4)
C1' Ru1' C3' C4' 80.2(4)
C2' Ru1' C3' C4' 117.4(5)
C6' Ru1' C3' C4' 155.2(10)
C7' Ru1' C3' C4' -173.2(3)
C8' Ru1' C3' C4' -133.5(4)
C10' Ru1' C3' C4' -56.6(6)
C9' Ru1' C3' C4' -91.5(4)
C4' Ru1' C3' C18' 121.1(9)
C5' Ru1' C3' C18' 159.3(9)
C1' Ru1' C3' C18' -158.7(9)
C2' Ru1' C3' C18' -121.5(9)
C6' Ru1' C3' C18' -83.7(14)
C7' Ru1' C3' C18' -52.1(9)
C8' Ru1' C3' C18' -12.4(8)
C10' Ru1' C3' C18' 64.6(10)
C9' Ru1' C3' C18' 29.6(9)
C2' C3' C4' C5' -1.0(6)
C18' C3' C4' C5' 177.4(6)
Ru1' C3' C4' C5' -62.2(4)
C2' C3' C4' C19' -178.9(6)
C18' C3' C4' C19' -0.5(10)
Ru1' C3' C4' C19' 119.8(6)
C2' C3' C4' Ru1' 61.2(4)
C18' C3' C4' Ru1' -120.4(6)
C1' Ru1' C4' C5' 36.2(4)
C3' Ru1' C4' C5' 116.1(5)
C2' Ru1' C4' C5' 78.5(4)
C6' Ru1' C4' C5' -54.7(6)
C7' Ru1' C4' C5' 150.5(13)
C8' Ru1' C4' C5' -173.6(4)
C10' Ru1' C4' C5' -91.2(4)
C9' Ru1' C4' C5' -133.7(4)
C5' Ru1' C4' C3' -116.1(5)
C1' Ru1' C4' C3' -79.9(4)
C2' Ru1' C4' C3' -37.6(4)
C6' Ru1' C4' C3' -170.8(4)
C7' Ru1' C4' C3' 34.4(15)
C8' Ru1' C4' C3' 70.3(5)
C10' Ru1' C4' C3' 152.7(4)
C9' Ru1' C4' C3' 110.2(4)
C5' Ru1' C4' C19' 124.8(9)
C1' Ru1' C4' C19' 161.0(8)
C3' Ru1' C4' C19' -119.1(9)
C2' Ru1' C4' C19' -156.7(8)
C6' Ru1' C4' C19' 70.1(9)
C7' Ru1' C4' C19' -84.7(16)
C8' Ru1' C4' C19' -48.8(9)
C10' Ru1' C4' C19' 33.6(8)
C9' Ru1' C4' C19' -8.9(8)
C2' C1' C5' C4' -0.7(7)
C16' C1' C5' C4' 180.0(6)
Ru1' C1' C5' C4' 60.5(4)
C2' C1' C5' C20' 178.7(6)
C16' C1' C5' C20' -0.6(10)
Ru1' C1' C5' C20' -120.1(6)
C2' C1' C5' Ru1' -61.2(4)
C16' C1' C5' Ru1' 119.5(6)
C3' C4' C5' C1' 1.0(7)
C19' C4' C5' C1' 178.8(6)
Ru1' C4' C5' C1' -60.8(4)
C3' C4' C5' C20' -178.4(6)
C19' C4' C5' C20' -0.6(10)
Ru1' C4' C5' C20' 119.7(6)
C3' C4' C5' Ru1' 61.9(4)
C19' C4' C5' Ru1' -120.3(7)
C4' Ru1' C5' C1' 119.4(5)
C3' Ru1' C5' C1' 80.0(4)
C2' Ru1' C5' C1' 36.9(4)
C6' Ru1' C5' C1' -88.7(4)
C7' Ru1' C5' C1' -52.1(6)
C8' Ru1' C5' C1' 154.9(15)
C10' Ru1' C5' C1' -131.1(4)
C9' Ru1' C5' C1' -170.2(4)
C1' Ru1' C5' C4' -119.4(5)
C3' Ru1' C5' C4' -39.4(4)
C2' Ru1' C5' C4' -82.5(4)
C6' Ru1' C5' C4' 151.9(4)
C7' Ru1' C5' C4' -171.5(4)
C8' Ru1' C5' C4' 35.5(17)
C10' Ru1' C5' C4' 109.5(4)
C9' Ru1' C5' C4' 70.4(5)
C4' Ru1' C5' C20' -118.7(8)
C1' Ru1' C5' C20' 121.9(8)
C3' Ru1' C5' C20' -158.1(8)
C2' Ru1' C5' C20' 158.9(8)
C6' Ru1' C5' C20' 33.3(8)
C7' Ru1' C5' C20' 69.8(9)
C8' Ru1' C5' C20' -83.2(18)
C10' Ru1' C5' C20' -9.2(8)
C9' Ru1' C5' C20' -48.3(8)
C7' Fe1' C6' C10' -120.2(5)
C15' Fe1' C6' C10' 134.4(3)
C9' Fe1' C6' C10' -38.1(3)
C14' Fe1' C6' C10' 91.8(4)
C11' Fe1' C6' C10' 172.8(3)
C8' Fe1' C6' C10' -82.3(4)
C13' Fe1' C6' C10' 59.3(5)
C12' Fe1' C6' C10' -165.0(9)
C10' Fe1' C6' C7' 120.2(5)
C15' Fe1' C6' C7' -105.5(3)
C9' Fe1' C6' C7' 82.0(3)
C14' Fe1' C6' C7' -148.0(3)
C11' Fe1' C6' C7' -67.0(4)
C8' Fe1' C6' C7' 37.9(3)
C13' Fe1' C6' C7' 179.5(4)
C12' Fe1' C6' C7' -44.8(12)
C10' Fe1' C6' Ru1' 60.4(3)
C7' Fe1' C6' Ru1' -59.7(3)
C15' Fe1' C6' Ru1' -165.2(2)
C9' Fe1' C6' Ru1' 22.3(3)
C14' Fe1' C6' Ru1' 152.2(2)
C11' Fe1' C6' Ru1' -126.8(3)
C8' Fe1' C6' Ru1' -21.8(3)
C13' Fe1' C6' Ru1' 119.7(4)
C12' Fe1' C6' Ru1' -104.5(10)
C4' Ru1' C6' C10' -56.2(6)
C5' Ru1' C6' C10' -92.1(4)
C1' Ru1' C6' C10' -133.5(3)
C3' Ru1' C6' C10' 156.2(10)
C2' Ru1' C6' C10' -172.7(3)
C7' Ru1' C6' C10' 117.7(5)
C8' Ru1' C6' C10' 80.1(4)
C9' Ru1' C6' C10' 37.4(3)
C4' Ru1' C6' C7' -173.9(4)
C5' Ru1' C6' C7' 150.2(3)
C1' Ru1' C6' C7' 108.8(4)
C3' Ru1' C6' C7' 38.5(12)
C2' Ru1' C6' C7' 69.6(4)
C8' Ru1' C6' C7' -37.6(3)
C10' Ru1' C6' C7' -117.7(5)
C9' Ru1' C6' C7' -80.3(3)
C4' Ru1' C6' Fe1' -115.1(4)
C5' Ru1' C6' Fe1' -150.9(3)
C1' Ru1' C6' Fe1' 167.7(3)
C3' Ru1' C6' Fe1' 97.3(11)
C2' Ru1' C6' Fe1' 128.5(3)
C7' Ru1' C6' Fe1' 58.9(3)
C8' Ru1' C6' Fe1' 21.3(2)
C10' Ru1' C6' Fe1' -58.8(3)
C9' Ru1' C6' Fe1' -21.4(2)
C10' C6' C7' C8' -1.1(6)
Fe1' C6' C7' C8' -59.7(4)
Ru1' C6' C7' C8' 61.6(4)
C10' C6' C7' C21' 178.4(5)
Fe1' C6' C7' C21' 119.8(6)
Ru1' C6' C7' C21' -118.9(6)
C10' C6' C7' Fe1' 58.6(4)
Ru1' C6' C7' Fe1' 121.3(2)
C10' C6' C7' Ru1' -62.7(4)
Fe1' C6' C7' Ru1' -121.3(2)
C10' Fe1' C7' C8' 81.6(3)
C6' Fe1' C7' C8' 119.2(4)
C15' Fe1' C7' C8' -150.9(3)
C9' Fe1' C7' C8' 37.2(3)
C14' Fe1' C7' C8' 178.1(4)
C11' Fe1' C7' C8' -108.9(3)
C13' Fe1' C7' C8' -59.3(13)
C12' Fe1' C7' C8' -72.0(4)
C10' Fe1' C7' C6' -37.6(3)
C15' Fe1' C7' C6' 89.9(3)
C9' Fe1' C7' C6' -82.0(3)
C14' Fe1' C7' C6' 59.0(5)
C11' Fe1' C7' C6' 131.9(3)
C8' Fe1' C7' C6' -119.2(4)
C13' Fe1' C7' C6' -178.5(11)
C12' Fe1' C7' C6' 168.9(3)
C10' Fe1' C7' C21' -156.3(6)
C6' Fe1' C7' C21' -118.7(7)
C15' Fe1' C7' C21' -28.8(6)
C9' Fe1' C7' C21' 159.3(6)
C14' Fe1' C7' C21' -59.7(7)
C11' Fe1' C7' C21' 13.2(6)
C8' Fe1' C7' C21' 122.1(7)
C13' Fe1' C7' C21' 62.8(14)
C12' Fe1' C7' C21' 50.2(7)
C10' Fe1' C7' Ru1' 21.1(2)
C6' Fe1' C7' Ru1' 58.7(3)
C15' Fe1' C7' Ru1' 148.6(2)
C9' Fe1' C7' Ru1' -23.3(2)
C14' Fe1' C7' Ru1' 117.7(4)
C11' Fe1' C7' Ru1' -169.4(2)
C8' Fe1' C7' Ru1' -60.5(3)
C13' Fe1' C7' Ru1' -119.8(11)
C12' Fe1' C7' Ru1' -132.4(3)
C4' Ru1' C7' C8' 42.3(15)
C5' Ru1' C7' C8' -174.2(4)
C1' Ru1' C7' C8' 152.3(3)
C3' Ru1' C7' C8' 71.7(4)
C2' Ru1' C7' C8' 110.7(4)
C6' Ru1' C7' C8' -117.6(4)
C10' Ru1' C7' C8' -80.2(3)
C9' Ru1' C7' C8' -37.7(3)
C4' Ru1' C7' C6' 159.9(13)
C5' Ru1' C7' C6' -56.6(5)
C1' Ru1' C7' C6' -90.1(4)
C3' Ru1' C7' C6' -170.7(3)
C2' Ru1' C7' C6' -131.7(3)
C8' Ru1' C7' C6' 117.6(4)
C10' Ru1' C7' C6' 37.4(3)
C9' Ru1' C7' C6' 80.0(3)
C4' Ru1' C7' C21' -80.2(15)
C5' Ru1' C7' C21' 63.2(7)
C1' Ru1' C7' C21' 29.8(6)
C3' Ru1' C7' C21' -50.8(7)
C2' Ru1' C7' C21' -11.8(6)
C6' Ru1' C7' C21' 119.9(7)
C8' Ru1' C7' C21' -122.5(7)
C10' Ru1' C7' C21' 157.3(6)
C9' Ru1' C7' C21' -160.2(6)
C4' Ru1' C7' Fe1' 102.3(14)
C5' Ru1' C7' Fe1' -114.2(4)
C1' Ru1' C7' Fe1' -147.7(3)
C3' Ru1' C7' Fe1' 131.7(3)
C2' Ru1' C7' Fe1' 170.7(3)
C6' Ru1' C7' Fe1' -57.6(3)
C8' Ru1' C7' Fe1' 60.0(3)
C10' Ru1' C7' Fe1' -20.2(2)
C9' Ru1' C7' Fe1' 22.4(2)
C6' C7' C8' C9' 1.1(6)
C21' C7' C8' C9' -178.3(5)
Fe1' C7' C8' C9' -57.5(4)
Ru1' C7' C8' C9' 62.4(4)
C6' C7' C8' C22' -179.4(5)
C21' C7' C8' C22' 1.2(9)
Fe1' C7' C8' C22' 122.0(6)
Ru1' C7' C8' C22' -118.1(6)
C6' C7' C8' Fe1' 58.6(4)
C21' C7' C8' Fe1' -120.8(6)
Ru1' C7' C8' Fe1' 119.90(19)
C6' C7' C8' Ru1' -61.3(4)
C21' C7' C8' Ru1' 119.3(6)
Fe1' C7' C8' Ru1' -119.90(19)
C10' Fe1' C8' C7' -82.7(3)
C6' Fe1' C8' C7' -38.2(3)
C15' Fe1' C8' C7' 51.7(5)
C9' Fe1' C8' C7' -120.6(4)
C14' Fe1' C8' C7' -171.9(17)
C11' Fe1' C8' C7' 86.4(3)
C13' Fe1' C8' C7' 167.6(3)
C12' Fe1' C8' C7' 128.9(3)
C10' Fe1' C8' C9' 38.0(3)
C6' Fe1' C8' C9' 82.4(3)
C7' Fe1' C8' C9' 120.6(4)
C15' Fe1' C8' C9' 172.3(4)
C14' Fe1' C8' C9' -51.3(18)
C11' Fe1' C8' C9' -153.0(3)
C13' Fe1' C8' C9' -71.8(4)
C12' Fe1' C8' C9' -110.4(3)
C10' Fe1' C8' C22' 159.1(7)
C6' Fe1' C8' C22' -156.5(7)
C7' Fe1' C8' C22' -118.3(8)
C15' Fe1' C8' C22' -66.6(8)
C9' Fe1' C8' C22' 121.1(8)
C14' Fe1' C8' C22' 70(2)
C11' Fe1' C8' C22' -31.9(7)
C13' Fe1' C8' C22' 49.3(8)
C12' Fe1' C8' C22' 10.6(7)
C10' Fe1' C8' Ru1' -23.1(3)
C6' Fe1' C8' Ru1' 21.4(2)
C7' Fe1' C8' Ru1' 59.6(3)
C15' Fe1' C8' Ru1' 111.3(4)
C9' Fe1' C8' Ru1' -61.0(3)
C14' Fe1' C8' Ru1' -112.3(17)
C11' Fe1' C8' Ru1' 146.0(2)
C13' Fe1' C8' Ru1' -132.8(3)
C12' Fe1' C8' Ru1' -171.5(2)
C4' Ru1' C8' C7' -171.6(3)
C5' Ru1' C8' C7' 157.8(15)
C1' Ru1' C8' C7' -52.7(5)
C3' Ru1' C8' C7' -130.7(4)
C2' Ru1' C8' C7' -88.0(4)
C6' Ru1' C8' C7' 37.7(3)
C10' Ru1' C8' C7' 80.2(3)
C9' Ru1' C8' C7' 117.4(4)
C4' Ru1' C8' C9' 71.1(4)
C5' Ru1' C8' C9' 40.4(17)
C1' Ru1' C8' C9' -170.1(4)
C3' Ru1' C8' C9' 111.9(4)
C2' Ru1' C8' C9' 154.6(3)
C6' Ru1' C8' C9' -79.7(3)
C7' Ru1' C8' C9' -117.4(4)
C10' Ru1' C8' C9' -37.2(3)
C4' Ru1' C8' C22' -51.7(7)
C5' Ru1' C8' C22' -82.4(17)
C1' Ru1' C8' C22' 67.1(8)
C3' Ru1' C8' C22' -10.9(7)
C2' Ru1' C8' C22' 31.8(7)
C6' Ru1' C8' C22' 157.5(7)
C7' Ru1' C8' C22' 119.8(7)
C10' Ru1' C8' C22' -160.0(7)
C9' Ru1' C8' C22' -122.8(7)
C4' Ru1' C8' Fe1' 130.3(3)
C5' Ru1' C8' Fe1' 99.6(16)
C1' Ru1' C8' Fe1' -110.9(4)
C3' Ru1' C8' Fe1' 171.1(3)
C2' Ru1' C8' Fe1' -146.2(3)
C6' Ru1' C8' Fe1' -20.5(2)
C7' Ru1' C8' Fe1' -58.2(3)
C10' Ru1' C8' Fe1' 22.0(2)
C9' Ru1' C8' Fe1' 59.2(3)
C7' C8' C9' C10' -0.8(6)
C22' C8' C9' C10' 179.7(5)
Fe1' C8' C9' C10' -58.1(4)
Ru1' C8' C9' C10' 61.0(4)
C7' C8' C9' C23' 178.9(6)
C22' C8' C9' C23' -0.6(10)
Fe1' C8' C9' C23' 121.6(6)
Ru1' C8' C9' C23' -119.3(6)
C7' C8' C9' Fe1' 57.3(4)
C22' C8' C9' Fe1' -122.2(6)
Ru1' C8' C9' Fe1' 119.04(19)
C7' C8' C9' Ru1' -61.8(4)
C22' C8' C9' Ru1' 118.8(6)
Fe1' C8' C9' Ru1' -119.0(2)
C6' Fe1' C9' C10' 38.1(3)
C7' Fe1' C9' C10' 82.5(3)
C15' Fe1' C9' C10' -26.8(18)
C14' Fe1' C9' C10' -68.4(4)
C11' Fe1' C9' C10' 170.1(4)
C8' Fe1' C9' C10' 119.6(5)
C13' Fe1' C9' C10' -108.8(3)
C12' Fe1' C9' C10' -153.0(3)
C10' Fe1' C9' C8' -119.6(5)
C6' Fe1' C9' C8' -81.6(3)
C7' Fe1' C9' C8' -37.2(3)
C15' Fe1' C9' C8' -146.4(16)
C14' Fe1' C9' C8' 172.0(3)
C11' Fe1' C9' C8' 50.4(5)
C13' Fe1' C9' C8' 131.6(3)
C12' Fe1' C9' C8' 87.4(4)
C10' Fe1' C9' C23' 119.8(8)
C6' Fe1' C9' C23' 157.9(7)
C7' Fe1' C9' C23' -157.7(7)
C15' Fe1' C9' C23' 93.0(17)
C14' Fe1' C9' C23' 51.4(8)
C11' Fe1' C9' C23' -70.1(8)
C8' Fe1' C9' C23' -120.6(8)
C13' Fe1' C9' C23' 11.0(7)
C12' Fe1' C9' C23' -33.2(7)
C10' Fe1' C9' Ru1' -59.7(3)
C6' Fe1' C9' Ru1' -21.6(3)
C7' Fe1' C9' Ru1' 22.8(2)
C15' Fe1' C9' Ru1' -86.4(17)
C14' Fe1' C9' Ru1' -128.0(3)
C11' Fe1' C9' Ru1' 110.4(4)
C8' Fe1' C9' Ru1' 60.0(3)
C13' Fe1' C9' Ru1' -168.4(2)
C12' Fe1' C9' Ru1' 147.4(2)
C4' Ru1' C9' C10' 109.3(4)
C5' Ru1' C9' C10' 69.2(4)
C1' Ru1' C9' C10' 28.8(15)
C3' Ru1' C9' C10' 153.9(4)
C2' Ru1' C9' C10' -167.9(4)
C6' Ru1' C9' C10' -37.4(3)
C7' Ru1' C9' C10' -80.3(3)
C8' Ru1' C9' C10' -118.1(5)
C4' Ru1' C9' C8' -132.6(4)
C5' Ru1' C9' C8' -172.7(3)
C1' Ru1' C9' C8' 146.8(13)
C3' Ru1' C9' C8' -88.0(4)
C2' Ru1' C9' C8' -49.8(6)
C6' Ru1' C9' C8' 80.7(3)
C7' Ru1' C9' C8' 37.8(3)
C10' Ru1' C9' C8' 118.1(5)
C4' Ru1' C9' C23' -11.9(7)
C5' Ru1' C9' C23' -52.0(7)
C1' Ru1' C9' C23' -92.5(15)
C3' Ru1' C9' C23' 32.7(7)
C2' Ru1' C9' C23' 70.8(8)
C6' Ru1' C9' C23' -158.6(7)
C7' Ru1' C9' C23' 158.5(7)
C8' Ru1' C9' C23' 120.7(7)
C10' Ru1' C9' C23' -121.2(7)
C4' Ru1' C9' Fe1' 167.6(3)
C5' Ru1' C9' Fe1' 127.5(3)
C1' Ru1' C9' Fe1' 87.0(14)
C3' Ru1' C9' Fe1' -147.8(3)
C2' Ru1' C9' Fe1' -109.7(4)
C6' Ru1' C9' Fe1' 20.8(2)
C7' Ru1' C9' Fe1' -22.1(2)
C8' Ru1' C9' Fe1' -59.8(3)
C10' Ru1' C9' Fe1' 58.2(3)
C7' C6' C10' C9' 0.6(6)
Fe1' C6' C10' C9' 59.5(4)
Ru1' C6' C10' C9' -61.6(4)
C7' C6' C10' C24' -179.9(6)
Fe1' C6' C10' C24' -121.0(6)
Ru1' C6' C10' C24' 117.9(6)
C7' C6' C10' Fe1' -58.9(4)
Ru1' C6' C10' Fe1' -121.1(2)
C7' C6' C10' Ru1' 62.2(4)
Fe1' C6' C10' Ru1' 121.1(2)
C8' C9' C10' C6' 0.1(6)
C23' C9' C10' C6' -179.6(6)
Fe1' C9' C10' C6' -58.9(4)
Ru1' C9' C10' C6' 60.8(4)
C8' C9' C10' C24' -179.4(6)
C23' C9' C10' C24' 0.9(10)
Fe1' C9' C10' C24' 121.6(6)
Ru1' C9' C10' C24' -118.7(6)
C8' C9' C10' Fe1' 59.0(4)
C23' C9' C10' Fe1' -120.6(6)
Ru1' C9' C10' Fe1' 119.7(2)
C8' C9' C10' Ru1' -60.7(4)
C23' C9' C10' Ru1' 119.7(6)
Fe1' C9' C10' Ru1' -119.7(2)
C7' Fe1' C10' C6' 37.6(3)
C15' Fe1' C10' C6' -65.5(4)
C9' Fe1' C10' C6' 119.2(5)
C14' Fe1' C10' C6' -106.3(3)
C11' Fe1' C10' C6' -31.2(13)
C8' Fe1' C10' C6' 81.6(4)
C13' Fe1' C10' C6' -149.9(3)
C12' Fe1' C10' C6' 173.6(4)
C6' Fe1' C10' C9' -119.2(5)
C7' Fe1' C10' C9' -81.7(3)
C15' Fe1' C10' C9' 175.3(3)
C14' Fe1' C10' C9' 134.5(3)
C11' Fe1' C10' C9' -150.4(11)
C8' Fe1' C10' C9' -37.7(3)
C13' Fe1' C10' C9' 90.8(4)
C12' Fe1' C10' C9' 54.4(6)
C6' Fe1' C10' C24' 120.3(8)
C7' Fe1' C10' C24' 157.9(7)
C15' Fe1' C10' C24' 54.8(7)
C9' Fe1' C10' C24' -120.4(8)
C14' Fe1' C10' C24' 14.1(7)
C11' Fe1' C10' C24' 89.2(13)
C8' Fe1' C10' C24' -158.1(7)
C13' Fe1' C10' C24' -29.6(7)
C12' Fe1' C10' C24' -66.0(8)
C6' Fe1' C10' Ru1' -58.5(3)
C7' Fe1' C10' Ru1' -20.9(2)
C15' Fe1' C10' Ru1' -124.0(3)
C9' Fe1' C10' Ru1' 60.7(3)
C14' Fe1' C10' Ru1' -164.8(2)
C11' Fe1' C10' Ru1' -89.7(12)
C8' Fe1' C10' Ru1' 23.1(2)
C13' Fe1' C10' Ru1' 151.6(2)
C12' Fe1' C10' Ru1' 115.1(4)
C4' Ru1' C10' C6' 151.0(3)
C5' Ru1' C10' C6' 107.9(4)
C1' Ru1' C10' C6' 68.3(4)
C3' Ru1' C10' C6' -170.6(4)
C2' Ru1' C10' C6' 29.6(13)
C7' Ru1' C10' C6' -37.7(3)
C8' Ru1' C10' C6' -80.5(4)
C9' Ru1' C10' C6' -117.9(5)
C4' Ru1' C10' C9' -91.1(4)
C5' Ru1' C10' C9' -134.2(3)
C1' Ru1' C10' C9' -173.9(4)
C3' Ru1' C10' C9' -52.7(6)
C2' Ru1' C10' C9' 147.5(11)
C6' Ru1' C10' C9' 117.9(5)
C7' Ru1' C10' C9' 80.2(3)
C8' Ru1' C10' C9' 37.4(3)
C4' Ru1' C10' C24' 30.1(7)
C5' Ru1' C10' C24' -13.0(7)
C1' Ru1' C10' C24' -52.7(7)
C3' Ru1' C10' C24' 68.5(8)
C2' Ru1' C10' C24' -91.3(13)
C6' Ru1' C10' C24' -120.9(7)
C7' Ru1' C10' C24' -158.6(7)
C8' Ru1' C10' C24' 158.6(7)
C9' Ru1' C10' C24' 121.2(7)
C4' Ru1' C10' Fe1' -151.0(3)
C5' Ru1' C10' Fe1' 165.9(3)
C1' Ru1' C10' Fe1' 126.2(3)
C3' Ru1' C10' Fe1' -112.6(4)
C2' Ru1' C10' Fe1' 87.6(12)
C6' Ru1' C10' Fe1' 58.0(3)
C7' Ru1' C10' Fe1' 20.3(2)
C8' Ru1' C10' Fe1' -22.5(2)
C9' Ru1' C10' Fe1' -59.9(3)
C10' Fe1' C11' C12' -161.0(11)
C6' Fe1' C11' C12' 172.8(3)
C7' Fe1' C11' C12' 133.4(3)
C15' Fe1' C11' C12' -119.9(5)
C9' Fe1' C11' C12' 56.5(6)
C14' Fe1' C11' C12' -81.8(3)
C8' Fe1' C11' C12' 90.3(4)
C13' Fe1' C11' C12' -37.9(3)
C10' Fe1' C11' C15' -41.1(13)
C6' Fe1' C11' C15' -67.3(4)
C7' Fe1' C11' C15' -106.7(3)
C9' Fe1' C11' C15' 176.4(4)
C14' Fe1' C11' C15' 38.1(3)
C8' Fe1' C11' C15' -149.7(3)
C13' Fe1' C11' C15' 82.0(4)
C12' Fe1' C11' C15' 119.9(5)
C15' C11' C12' C13' 0.7(6)
Fe1' C11' C12' C13' 59.4(4)
C15' C11' C12' C25' -179.8(5)
Fe1' C11' C12' C25' -121.2(6)
C15' C11' C12' Fe1' -58.6(4)
C10' Fe1' C12' C11' 172.9(4)
C6' Fe1' C12' C11' -27.3(12)
C7' Fe1' C12' C11' -64.4(4)
C15' Fe1' C12' C11' 37.2(3)
C9' Fe1' C12' C11' -149.7(3)
C14' Fe1' C12' C11' 81.1(3)
C8' Fe1' C12' C11' -105.7(4)
C13' Fe1' C12' C11' 119.1(5)
C10' Fe1' C12' C13' 53.8(6)
C6' Fe1' C12' C13' -146.5(10)
C7' Fe1' C12' C13' 176.5(3)
C15' Fe1' C12' C13' -81.9(3)
C9' Fe1' C12' C13' 91.1(4)
C14' Fe1' C12' C13' -38.0(3)
C11' Fe1' C12' C13' -119.1(5)
C8' Fe1' C12' C13' 135.1(3)
C10' Fe1' C12' C25' -67.1(8)
C6' Fe1' C12' C25' 92.6(12)
C7' Fe1' C12' C25' 55.6(7)
C15' Fe1' C12' C25' 157.2(6)
C9' Fe1' C12' C25' -29.8(6)
C14' Fe1' C12' C25' -158.9(6)
C11' Fe1' C12' C25' 120.0(7)
C8' Fe1' C12' C25' 14.2(6)
C13' Fe1' C12' C25' -120.9(7)
C11' C12' C13' C14' 0.2(6)
C25' C12' C13' C14' -179.3(5)
Fe1' C12' C13' C14' 59.6(4)
C11' C12' C13' C26' 176.6(6)
C25' C12' C13' C26' -2.9(9)
Fe1' C12' C13' C26' -124.0(6)
C11' C12' C13' Fe1' -59.4(4)
C25' C12' C13' Fe1' 121.1(6)
C10' Fe1' C13' C14' 88.5(4)
C6' Fe1' C13' C14' 48.4(6)
C7' Fe1' C13' C14' -133.5(12)
C15' Fe1' C13' C14' -37.6(3)
C9' Fe1' C13' C14' 133.9(3)
C11' Fe1' C13' C14' -81.2(4)
C8' Fe1' C13' C14' 176.0(3)
C12' Fe1' C13' C14' -118.4(5)
C10' Fe1' C13' C12' -153.0(3)
C6' Fe1' C13' C12' 166.8(4)
C7' Fe1' C13' C12' -15.1(14)
C15' Fe1' C13' C12' 80.8(4)
C9' Fe1' C13' C12' -107.7(4)
C14' Fe1' C13' C12' 118.4(5)
C11' Fe1' C13' C12' 37.3(3)
C8' Fe1' C13' C12' -65.5(4)
C10' Fe1' C13' C26' -33.3(7)
C6' Fe1' C13' C26' -73.5(7)
C7' Fe1' C13' C26' 104.6(13)
C15' Fe1' C13' C26' -159.5(7)
C9' Fe1' C13' C26' 12.0(7)
C14' Fe1' C13' C26' -121.9(7)
C11' Fe1' C13' C26' 157.0(7)
C8' Fe1' C13' C26' 54.2(7)
C12' Fe1' C13' C26' 119.7(7)
C12' C13' C14' C15' -1.0(6)
C26' C13' C14' C15' -177.3(6)
Fe1' C13' C14' C15' 58.8(4)
C12' C13' C14' C27' 176.1(6)
C26' C13' C14' C27' -0.2(10)
Fe1' C13' C14' C27' -124.1(6)
C12' C13' C14' Fe1' -59.8(4)
C26' C13' C14' Fe1' 123.9(6)
C10' Fe1' C14' C15' 130.8(3)
C6' Fe1' C14' C15' 86.0(4)
C7' Fe1' C14' C15' 46.9(5)
C9' Fe1' C14' C15' 171.9(3)
C11' Fe1' C14' C15' -37.8(3)
C8' Fe1' C14' C15' -142.6(17)
C13' Fe1' C14' C15' -119.3(5)
C12' Fe1' C14' C15' -81.1(4)
C10' Fe1' C14' C13' -109.9(4)
C6' Fe1' C14' C13' -154.8(3)
C7' Fe1' C14' C13' 166.2(4)
C15' Fe1' C14' C13' 119.3(5)
C9' Fe1' C14' C13' -68.8(4)
C11' Fe1' C14' C13' 81.4(4)
C8' Fe1' C14' C13' -23.3(19)
C12' Fe1' C14' C13' 38.2(3)
C10' Fe1' C14' C27' 11.3(6)
C6' Fe1' C14' C27' -33.5(6)
C7' Fe1' C14' C27' -72.6(7)
C15' Fe1' C14' C27' -119.5(7)
C9' Fe1' C14' C27' 52.4(7)
C11' Fe1' C14' C27' -157.3(6)
C8' Fe1' C14' C27' 97.9(18)
C13' Fe1' C14' C27' 121.2(7)
C12' Fe1' C14' C27' 159.4(6)
C12' C11' C15' C14' -1.3(6)
Fe1' C11' C15' C14' -60.7(4)
C12' C11' C15' C28' 179.1(5)
Fe1' C11' C15' C28' 119.7(5)
C12' C11' C15' Fe1' 59.4(4)
C13' C14' C15' C11' 1.4(6)
C27' C14' C15' C11' -175.7(5)
Fe1' C14' C15' C11' 60.9(4)
C13' C14' C15' C28' -179.0(5)
C27' C14' C15' C28' 3.8(9)
Fe1' C14' C15' C28' -119.6(5)
C13' C14' C15' Fe1' -59.5(4)
C27' C14' C15' Fe1' 123.4(6)
C10' Fe1' C15' C11' 170.5(3)
C6' Fe1' C15' C11' 131.5(3)
C7' Fe1' C15' C11' 87.7(4)
C9' Fe1' C15' C11' -166.0(15)
C14' Fe1' C15' C11' -118.5(5)
C8' Fe1' C15' C11' 53.6(5)
C13' Fe1' C15' C11' -80.9(4)
C12' Fe1' C15' C11' -36.9(3)
C10' Fe1' C15' C14' -70.9(4)
C6' Fe1' C15' C14' -110.0(3)
C7' Fe1' C15' C14' -153.8(3)
C9' Fe1' C15' C14' -47.5(17)
C11' Fe1' C15' C14' 118.5(5)
C8' Fe1' C15' C14' 172.1(4)
C13' Fe1' C15' C14' 37.6(3)
C12' Fe1' C15' C14' 81.6(4)
C10' Fe1' C15' C28' 50.1(6)
C6' Fe1' C15' C28' 11.0(6)
C7' Fe1' C15' C28' -32.8(6)
C9' Fe1' C15' C28' 73.5(18)
C14' Fe1' C15' C28' 121.0(7)
C11' Fe1' C15' C28' -120.5(7)
C8' Fe1' C15' C28' -66.9(7)
C13' Fe1' C15' C28' 158.6(6)
C12' Fe1' C15' C28' -157.4(6)
